data_1548615
loop_
_publ_author_name
'Iwasaki, Takanori'
'Fukuoka, Asuka'
'Yokoyama, Wataru'
'Min, Xin'
'Hisaki, Ichiro'
'Yang, Tao'
'Ehara, Masahiro'
'Kuniyasu, Hitoshi'
'Kambe, Nobuaki'

_publ_section_title
;
 Nickel-catalyzed coupling reaction of alkyl halides with aryl Grignard
 reagents in the presence of 1,3-butadiene: mechanistic studies of
 four-component coupling and competing cross-coupling reactions.
;
_journal_issue 8
_journal_name_full 'Chemical science'
_journal_page_first 2195
_journal_page_last 2211
_journal_paper_doi 10.1039/c7sc04675h
_journal_volume 9
_journal_year 2018
_chemical_formula_moiety 'C16 H21 Ni, C16 H32 Li O8, 0.5(C5H12) 0.25(C4 H8 O)'
_chemical_formula_sum 'C35.5 H61 Li Ni O8.25'
_chemical_formula_weight 685.51
_chemical_properties_physical Air-sensitive,Moisture-sensitive,Heat-sensitive,Oxygen-sensitive
_space_group_crystal_system triclinic
_space_group_IT_number 2
_space_group_name_Hall '-P 1'
_space_group_name_H-M_alt 'P -1'
_symmetry_space_group_name_Hall '-P 1'
_symmetry_space_group_name_H-M 'P -1'
_atom_sites_solution_hydrogens geom
_atom_sites_solution_primary direct
_atom_sites_solution_secondary difmap
_audit_update_record
;
2017-09-02 deposited with the CCDC.
2018-01-05 downloaded from the CCDC.
;
_cell_angle_alpha 67.4550(7)
_cell_angle_beta 88.5760(7)
_cell_angle_gamma 85.7540(7)
_cell_formula_units_Z 8
_cell_length_a 11.4664(2)
_cell_length_b 24.2697(4)
_cell_length_c 28.3765(5)
_cell_measurement_reflns_used 97000
_cell_measurement_temperature 123
_cell_measurement_theta_max 71.73
_cell_measurement_theta_min 3.05
_cell_volume 7273.2(2)
_computing_cell_refinement 'RAPID AUTO'
_computing_data_collection 'RAPID AUTO (Rigaku, ????)'
_computing_data_reduction 'RAPID AUTO'
_computing_molecular_graphics 'CrystalStructure 4.2'
_computing_publication_material 'CrystalStructure 4.2 (Rigaku, 2015)'
_computing_structure_refinement 'SHELXL Version 2014/7 (Sheldrick, 2008)'
_computing_structure_solution 'SHELXS97 (Sheldrick, 2008)'
_diffrn_ambient_temperature 123
_diffrn_detector_area_resol_mean 10.000
_diffrn_measured_fraction_theta_full 0.986
_diffrn_measured_fraction_theta_max 0.968
_diffrn_measurement_device_type 'Rigaku R-AXIS RAPID'
_diffrn_measurement_method \w
_diffrn_radiation_type 'Cu K\a'
_diffrn_radiation_wavelength 1.54187
_diffrn_reflns_av_R_equivalents 0.0795
_diffrn_reflns_Laue_measured_fraction_full 0.986
_diffrn_reflns_Laue_measured_fraction_max 0.968
_diffrn_reflns_limit_h_max 14
_diffrn_reflns_limit_h_min -14
_diffrn_reflns_limit_k_max 29
_diffrn_reflns_limit_k_min -29
_diffrn_reflns_limit_l_max 34
_diffrn_reflns_limit_l_min -34
_diffrn_reflns_number 177793
_diffrn_reflns_point_group_measured_fraction_full 0.986
_diffrn_reflns_point_group_measured_fraction_max 0.968
_diffrn_reflns_theta_full 67.687
_diffrn_reflns_theta_max 71.874
_diffrn_reflns_theta_min 3.050
_diffrn_standards_number 0
_exptl_absorpt_coefficient_mu 1.157
_exptl_absorpt_correction_T_max 0.891
_exptl_absorpt_correction_T_min 0.664
_exptl_absorpt_correction_type multi-scan
_exptl_absorpt_process_details 'ABSCOR (Rigaku, 1995)'
_exptl_crystal_colour yellow
_exptl_crystal_density_diffrn 1.252
_exptl_crystal_density_method 'not measured'
_exptl_crystal_description block
_exptl_crystal_F_000 2968.00
_exptl_crystal_recrystallization_method 'Re-crystallisation from solvent: THF, pentane, 12-crown-4'
_exptl_crystal_size_max 0.300
_exptl_crystal_size_mid 0.150
_exptl_crystal_size_min 0.100
_refine_diff_density_max 0.99
_refine_diff_density_min -0.68
_refine_ls_extinction_method none
_refine_ls_goodness_of_fit_ref 1.052
_refine_ls_hydrogen_treatment constr
_refine_ls_number_parameters 1643
_refine_ls_number_reflns 27611
_refine_ls_number_restraints 24
_refine_ls_R_factor_all 0.1745
_refine_ls_R_factor_gt 0.1017
_refine_ls_shift/su_max 0.000
_refine_ls_structure_factor_coef Fsqd
_refine_ls_weighting_details 'w = 1/[\s^2^(Fo^2^)+(0.1940P)^2^] where P=(Fo^2^+2Fc^2^)/3'
_refine_ls_weighting_scheme calc
_refine_ls_wR_factor_gt 0.2986
_refine_ls_wR_factor_ref 0.3607
_reflns_Friedel_coverage 0.000
_reflns_number_gt 11890
_reflns_number_total 27611
_reflns_threshold_expression F^2^>2.0\s(F^2^)
_cod_data_source_file c7sc04675h2.cif
_cod_data_source_block 8
_cod_depositor_comments
;

2019-07-31
Z value and formula fixed to values more according to usual
chemical conventions.                 miguel

 Adding full bibliography for 1548615.cif.
;
_cod_original_formula_moiety '4 (C16 H21 Ni) 4 (C16 H32 O8) 2 (C5H12) C4 H8 O'
_cod_original_formula_sum 'C142 H244 Li4 Ni4 O33'
_cod_original_formula_units_Z 2
_cod_original_formula_weight 2742.03
_cod_database_code 1548615

loop_
_space_group_symop_id
_space_group_symop_operation_xyz
1 +X,+Y,+Z
2 -X,-Y,-Z

loop_
_atom_site_label
_atom_site_type_symbol
_atom_site_fract_x
_atom_site_fract_y
_atom_site_fract_z
_atom_site_U_iso_or_equiv
_atom_site_adp_type
_atom_site_occupancy
_atom_site_site_symmetry_order
_atom_site_calc_flag
_atom_site_refinement_flags_posn
_atom_site_refinement_flags_adp
_atom_site_refinement_flags_occupancy
_atom_site_disorder_assembly
_atom_site_disorder_group
Ni1 Ni 0.30057(8) 0.99966(4) -0.62337(4) 0.0652(3) Uani 1 1 d . . . . .
Ni2 Ni 0.20320(8) 0.89416(4) -0.14063(4) 0.0619(3) Uani 1 1 d . . . . .
Ni3 Ni 0.68096(8) 0.55730(4) 0.14846(4) 0.0633(3) Uani 1 1 d . . . . .
Ni4 Ni 0.82366(8) 0.54969(4) 0.61582(4) 0.0699(3) Uani 1 1 d . . . . .
O1 O 0.3738(4) 0.76236(16) -0.43805(16) 0.0747(11) Uani 1 1 d . . . . .
O2 O 0.4665(4) 0.73847(16) -0.34294(17) 0.0750(12) Uani 1 1 d . . . . .
O3 O 0.2689(3) 0.67897(16) -0.30095(15) 0.0669(10) Uani 1 1 d . . . . .
O4 O 0.1780(3) 0.70353(15) -0.39566(14) 0.0618(10) Uani 1 1 d . . . . .
O5 O 0.1614(3) 0.84043(15) -0.43662(13) 0.0616(10) Uani 1 1 d . . . . .
O6 O 0.0558(3) 0.77941(16) -0.34420(14) 0.0639(10) Uani 1 1 d . . . . .
O7 O 0.2498(4) 0.79863(16) -0.29642(15) 0.0669(10) Uani 1 1 d . . . . .
O8 O 0.3508(3) 0.85791(14) -0.38908(13) 0.0590(10) Uani 1 1 d . . . . .
O9 O -0.0401(3) 0.66788(16) -0.18871(15) 0.0680(11) Uani 1 1 d . . . . .
O10 O -0.2418(3) 0.64672(15) -0.22924(15) 0.0667(10) Uani 1 1 d . . . . .
O11 O -0.3204(3) 0.58474(15) -0.13247(14) 0.0629(10) Uani 1 1 d . . . . .
O12 O -0.1218(4) 0.60470(16) -0.09123(15) 0.0710(11) Uani 1 1 d . . . . .
O13 O -0.2446(3) 0.76944(16) -0.22442(15) 0.0663(10) Uani 1 1 d . . . . .
O14 O -0.4346(3) 0.70711(16) -0.17784(16) 0.0669(10) Uani 1 1 d . . . . .
O15 O -0.3337(3) 0.67850(16) -0.08370(15) 0.0659(10) Uani 1 1 d . . . . .
O16 O -0.1439(3) 0.74062(15) -0.12997(14) 0.0601(10) Uani 1 1 d . . . . .
O17 O 0.1484(4) 0.81099(17) 0.06933(18) 0.0788(13) Uani 1 1 d . . . . .
O18 O 0.3847(3) 0.79676(16) 0.08708(16) 0.0714(11) Uani 1 1 d . . . . .
O19 O 0.3394(4) 0.74979(18) 0.19007(17) 0.0720(11) Uani 1 1 d . . . . .
O20 O 0.1001(4) 0.76459(18) 0.17200(18) 0.0804(12) Uani 1 1 d . . . . .
O21 O 0.2448(4) 0.92586(18) 0.05642(17) 0.0877(13) Uani 1 1 d . . . . .
O22 O 0.0661(4) 0.89711(19) 0.1258(2) 0.0997(16) Uani 1 1 d . . . . .
O23 O 0.2284(5) 0.8574(2) 0.20263(18) 0.0959(14) Uani 1 1 d . . . . .
O24 O 0.4051(4) 0.88579(19) 0.1341(2) 0.0873(14) Uani 1 1 d . . . . .
O25 O 0.6467(5) 0.7209(2) 0.28939(18) 0.0901(14) Uani 1 1 d . . . . .
O26 O 0.8764(4) 0.69024(19) 0.32322(19) 0.0913(14) Uani 1 1 d . . . . .
O27 O 0.8046(5) 0.6431(2) 0.42403(18) 0.0962(15) Uani 1 1 d . . . . .
O28 O 0.5811(4) 0.6735(2) 0.39105(19) 0.0939(14) Uani 1 1 d . . . . .
O29 O 0.8120(6) 0.8207(2) 0.29425(18) 0.1078(17) Uani 1 1 d . . . . .
O30 O 0.5953(5) 0.8098(2) 0.3396(2) 0.1143(19) Uani 1 1 d . . . . .
O31 O 0.6702(5) 0.7557(2) 0.4405(2) 0.1114(17) Uani 1 1 d . . . . .
O32 O 0.8874(4) 0.7647(2) 0.3937(2) 0.1004(16) Uani 1 1 d . . . . .
O33 O 0.2393(8) 0.7494(4) 0.3249(3) 0.197(3) Uani 1 1 d . . . . .
C1 C 0.3041(6) 1.0792(2) -0.6166(2) 0.0716(17) Uani 1 1 d . . . . .
H1A H 0.3620 1.0822 -0.5926 0.086 Uiso 1 1 calc R U . . .
H1B H 0.2938 1.1155 -0.6483 0.086 Uiso 1 1 calc R U . . .
C2 C 0.2025(6) 1.0495(3) -0.5952(3) 0.089(2) Uani 1 1 d . . . . .
H2 H 0.1988 1.0337 -0.5571 0.107 Uiso 1 1 calc R U . . .
C3 C 0.1234(6) 1.0285(3) -0.6178(3) 0.088(2) Uani 1 1 d . . . . .
H3 H 0.0976 1.0607 -0.6510 0.105 Uiso 1 1 calc R U . . .
C4 C 0.0251(5) 0.9943(2) -0.5935(3) 0.0710(17) Uani 1 1 d . . . . .
H4A H -0.0477 1.0188 -0.6082 0.085 Uiso 1 1 calc R U . . .
H4B H 0.0264 0.9874 -0.5568 0.085 Uiso 1 1 calc R U . . .
C5 C 0.0197(5) 0.9325(2) -0.5983(2) 0.0675(16) Uani 1 1 d . . . . .
H5A H -0.0554 0.9159 -0.5838 0.081 Uiso 1 1 calc R U . . .
H5B H 0.0196 0.9392 -0.6349 0.081 Uiso 1 1 calc R U . . .
C6 C 0.1167(6) 0.8871(3) -0.5726(3) 0.0807(19) Uani 1 1 d . . . . .
H6 H 0.1021 0.8550 -0.5413 0.097 Uiso 1 1 calc R U . . .
C7 C 0.2294(6) 0.8910(3) -0.5938(3) 0.081(2) Uani 1 1 d . . . . .
H7 H 0.2904 0.8641 -0.5739 0.098 Uiso 1 1 calc R U . . .
C8 C 0.2574(6) 0.9310(3) -0.6415(2) 0.0774(19) Uani 1 1 d . . . . .
H8A H 0.1898 0.9424 -0.6651 0.093 Uiso 1 1 calc R U . . .
H8B H 0.3242 0.9151 -0.6565 0.093 Uiso 1 1 calc R U . . .
C9 C 0.4645(5) 0.9910(2) -0.6352(2) 0.0582(14) Uani 1 1 d . . . . .
C10 C 0.5466(5) 0.9676(2) -0.5947(2) 0.0568(14) Uani 1 1 d . . . . .
C11 C 0.6656(5) 0.9637(2) -0.6036(2) 0.0602(15) Uani 1 1 d . . . . .
H11 H 0.7183 0.9475 -0.5755 0.072 Uiso 1 1 calc R U . . .
C12 C 0.7090(5) 0.9830(2) -0.6530(2) 0.0578(14) Uani 1 1 d . . . . .
H12 H 0.7909 0.9809 -0.6588 0.069 Uiso 1 1 calc R U . . .
C13 C 0.6312(5) 1.0056(2) -0.6937(2) 0.0564(14) Uani 1 1 d . . . . .
H13 H 0.6597 1.0180 -0.7276 0.068 Uiso 1 1 calc R U . . .
C14 C 0.5116(5) 1.0100(2) -0.6851(2) 0.0561(14) Uani 1 1 d . . . . .
C15 C 0.5024(5) 0.9458(3) -0.5408(2) 0.0737(17) Uani 1 1 d . . . . .
H15A H 0.4169 0.9517 -0.5410 0.088 Uiso 1 1 calc R U . . .
H15B H 0.5259 0.9032 -0.5234 0.088 Uiso 1 1 calc R U . . .
H15C H 0.5355 0.9684 -0.5227 0.088 Uiso 1 1 calc R U . . .
C16 C 0.4297(5) 1.0341(3) -0.7308(2) 0.0710(17) Uani 1 1 d . . . . .
H16A H 0.3487 1.0346 -0.7190 0.085 Uiso 1 1 calc R U . . .
H16B H 0.4484 1.0748 -0.7525 0.085 Uiso 1 1 calc R U . . .
H16C H 0.4391 1.0083 -0.7503 0.085 Uiso 1 1 calc R U . . .
C17 C 0.2024(5) 0.8127(3) -0.1435(3) 0.0757(18) Uani 1 1 d . . . . .
H17A H 0.1457 0.7855 -0.1214 0.091 Uiso 1 1 calc R U . . .
H17B H 0.2119 0.8105 -0.1776 0.091 Uiso 1 1 calc R U . . .
C18 C 0.3060(5) 0.8193(3) -0.1195(3) 0.0703(17) Uani 1 1 d . . . . .
H18 H 0.3139 0.7956 -0.0820 0.084 Uiso 1 1 calc R U . . .
C19 C 0.3815(5) 0.8628(3) -0.1404(3) 0.0680(16) Uani 1 1 d . . . . .
H19 H 0.4055 0.8653 -0.1753 0.082 Uiso 1 1 calc R U . . .
C20 C 0.4823(5) 0.8713(2) -0.1127(2) 0.0661(16) Uani 1 1 d . . . . .
H20A H 0.5550 0.8638 -0.1296 0.079 Uiso 1 1 calc R U . . .
H20B H 0.4830 0.8405 -0.0776 0.079 Uiso 1 1 calc R U . . .
C21 C 0.4854(5) 0.9331(2) -0.1093(2) 0.0674(16) Uani 1 1 d . . . . .
H21A H 0.5616 0.9356 -0.0948 0.081 Uiso 1 1 calc R U . . .
H21B H 0.4790 0.9645 -0.1441 0.081 Uiso 1 1 calc R U . . .
C22 C 0.3908(5) 0.9445(3) -0.0777(3) 0.0736(17) Uani 1 1 d . . . . .
H22 H 0.4087 0.9394 -0.0437 0.088 Uiso 1 1 calc R U . . .
C23 C 0.2785(6) 0.9621(3) -0.0946(3) 0.0788(19) Uani 1 1 d . . . . .
H23 H 0.2216 0.9656 -0.0708 0.095 Uiso 1 1 calc R U . . .
C24 C 0.2406(6) 0.9758(3) -0.1458(3) 0.0779(19) Uani 1 1 d . . . . .
H24A H 0.3035 0.9919 -0.1708 0.094 Uiso 1 1 calc R U . . .
H24B H 0.1707 1.0043 -0.1549 0.094 Uiso 1 1 calc R U . . .
C25 C 0.0384(5) 0.9136(2) -0.1514(2) 0.0563(14) Uani 1 1 d . . . . .
C26 C -0.0416(5) 0.9001(2) -0.1111(2) 0.0575(14) Uani 1 1 d . . . . .
C27 C -0.1610(5) 0.9130(2) -0.1193(2) 0.0563(14) Uani 1 1 d . . . . .
H27 H -0.2128 0.9037 -0.0911 0.068 Uiso 1 1 calc R U . . .
C28 C -0.2058(5) 0.9399(2) -0.1693(2) 0.0585(14) Uani 1 1 d . . . . .
H28 H -0.2876 0.9482 -0.1752 0.070 Uiso 1 1 calc R U . . .
C29 C -0.1290(5) 0.9540(2) -0.2094(2) 0.0575(14) Uani 1 1 d . . . . .
H29 H -0.1583 0.9722 -0.2433 0.069 Uiso 1 1 calc R U . . .
C30 C -0.0087(5) 0.9422(2) -0.2012(2) 0.0559(14) Uani 1 1 d . . . . .
C31 C 0.0012(5) 0.8695(3) -0.0571(2) 0.0738(17) Uani 1 1 d . . . . .
H31A H 0.0866 0.8630 -0.0568 0.089 Uiso 1 1 calc R U . . .
H31B H -0.0218 0.8945 -0.0379 0.089 Uiso 1 1 calc R U . . .
H31C H -0.0333 0.8308 -0.0413 0.089 Uiso 1 1 calc R U . . .
C32 C 0.0733(5) 0.9581(3) -0.2466(2) 0.0734(17) Uani 1 1 d . . . . .
H32A H 0.1543 0.9470 -0.2345 0.088 Uiso 1 1 calc R U . . .
H32B H 0.0546 0.9363 -0.2680 0.088 Uiso 1 1 calc R U . . .
H32C H 0.0639 1.0012 -0.2667 0.088 Uiso 1 1 calc R U . . .
C33 C 0.6781(6) 0.4753(3) 0.1473(3) 0.0787(19) Uani 1 1 d . . . . .
H33A H 0.6882 0.4410 0.1804 0.094 Uiso 1 1 calc R U . . .
H33B H 0.6198 0.4700 0.1245 0.094 Uiso 1 1 calc R U . . .
C34 C 0.7792(5) 0.5029(3) 0.1243(3) 0.0730(17) Uani 1 1 d . . . . .
H34 H 0.7876 0.5145 0.0866 0.088 Uiso 1 1 calc R U . . .
C35 C 0.8569(5) 0.5249(3) 0.1487(3) 0.0786(19) Uani 1 1 d . . . . .
H35 H 0.8805 0.4942 0.1830 0.094 Uiso 1 1 calc R U . . .
C36 C 0.9567(5) 0.5577(3) 0.1221(3) 0.082(2) Uani 1 1 d . . . . .
H36A H 0.9564 0.5595 0.0866 0.099 Uiso 1 1 calc R U . . .
H36B H 1.0291 0.5341 0.1386 0.099 Uiso 1 1 calc R U . . .
C37 C 0.9638(5) 0.6215(3) 0.1197(3) 0.084(2) Uani 1 1 d . . . . .
H37A H 0.9615 0.6208 0.1549 0.100 Uiso 1 1 calc R U . . .
H37B H 1.0395 0.6365 0.1045 0.100 Uiso 1 1 calc R U . . .
C38 C 0.8652(6) 0.6641(3) 0.0888(3) 0.085(2) Uani 1 1 d . . . . .
H38 H 0.8807 0.6906 0.0550 0.102 Uiso 1 1 calc R U . . .
C39 C 0.7546(6) 0.6659(3) 0.1079(3) 0.081(2) Uani 1 1 d . . . . .
H39 H 0.6972 0.6930 0.0857 0.097 Uiso 1 1 calc R U . . .
C40 C 0.7188(5) 0.6309(3) 0.1578(3) 0.0723(18) Uani 1 1 d . . . . .
H40A H 0.6494 0.6500 0.1684 0.087 Uiso 1 1 calc R U . . .
H40B H 0.7825 0.6227 0.1830 0.087 Uiso 1 1 calc R U . . .
C41 C 0.5184(5) 0.5673(2) 0.1582(2) 0.0592(15) Uani 1 1 d . . . . .
C42 C 0.4658(5) 0.5492(2) 0.2068(2) 0.0569(14) Uani 1 1 d . . . . .
C43 C 0.3468(5) 0.5533(2) 0.2137(2) 0.0577(14) Uani 1 1 d . . . . .
H43 H 0.3160 0.5407 0.2473 0.069 Uiso 1 1 calc R U . . .
C44 C 0.2715(5) 0.5756(2) 0.1723(2) 0.0622(16) Uani 1 1 d . . . . .
H44 H 0.1892 0.5773 0.1771 0.075 Uiso 1 1 calc R U . . .
C45 C 0.3185(5) 0.5953(2) 0.1238(2) 0.0612(15) Uani 1 1 d . . . . .
H45 H 0.2675 0.6119 0.0952 0.073 Uiso 1 1 calc R U . . .
C46 C 0.4379(5) 0.5915(2) 0.1159(2) 0.0572(14) Uani 1 1 d . . . . .
C47 C 0.5442(5) 0.5243(3) 0.2535(2) 0.0791(18) Uani 1 1 d . . . . .
H47A H 0.6261 0.5240 0.2428 0.095 Uiso 1 1 calc R U . . .
H47B H 0.5323 0.5493 0.2736 0.095 Uiso 1 1 calc R U . . .
H47C H 0.5249 0.4833 0.2744 0.095 Uiso 1 1 calc R U . . .
C48 C 0.4856(6) 0.6139(3) 0.0628(2) 0.0780(18) Uani 1 1 d . . . . .
H48A H 0.5711 0.6078 0.0641 0.094 Uiso 1 1 calc R U . . .
H48B H 0.4543 0.5919 0.0439 0.094 Uiso 1 1 calc R U . . .
H48C H 0.4628 0.6566 0.0456 0.094 Uiso 1 1 calc R U . . .
C49 C 0.8249(6) 0.6357(3) 0.6084(3) 0.0794(19) Uani 1 1 d . . . . .
H49A H 0.8164 0.6439 0.6399 0.095 Uiso 1 1 calc R U . . .
H49B H 0.8800 0.6609 0.5833 0.095 Uiso 1 1 calc R U . . .
C50 C 0.7218(6) 0.6224(3) 0.5886(4) 0.099(3) Uani 1 1 d . . . . .
H50 H 0.7176 0.6398 0.5505 0.119 Uiso 1 1 calc R U . . .
C51 C 0.6461(7) 0.5822(3) 0.6098(4) 0.106(3) Uani 1 1 d . . . . .
H51 H 0.6234 0.5846 0.6432 0.127 Uiso 1 1 calc R U . . .
C52 C 0.5442(5) 0.5688(3) 0.5892(3) 0.0757(18) Uani 1 1 d . . . . .
H52A H 0.5359 0.5966 0.5531 0.091 Uiso 1 1 calc R U . . .
H52B H 0.4751 0.5771 0.6077 0.091 Uiso 1 1 calc R U . . .
C53 C 0.5413(5) 0.5030(3) 0.5915(3) 0.0747(17) Uani 1 1 d . . . . .
H53A H 0.5434 0.4753 0.6278 0.090 Uiso 1 1 calc R U . . .
H53B H 0.4659 0.4995 0.5771 0.090 Uiso 1 1 calc R U . . .
C54 C 0.6352(8) 0.4835(3) 0.5650(3) 0.107(2) Uani 1 1 d . . . . .
H54 H 0.6191 0.4810 0.5332 0.128 Uiso 1 1 calc R U . . .
C55 C 0.7496(8) 0.4683(3) 0.5851(4) 0.107(3) Uani 1 1 d . . . . .
H55 H 0.8101 0.4607 0.5644 0.129 Uiso 1 1 calc R U . . .
C56 C 0.7775(6) 0.4639(3) 0.6332(3) 0.097(2) Uani 1 1 d . . . . .
H56A H 0.8436 0.4339 0.6482 0.116 Uiso 1 1 calc R U . . .
H56B H 0.7096 0.4543 0.6565 0.116 Uiso 1 1 calc R U . . .
C57 C 0.9882(5) 0.5303(2) 0.6290(2) 0.0613(15) Uani 1 1 d . . . . .
C58 C 1.0332(5) 0.5048(2) 0.6801(2) 0.0565(14) Uani 1 1 d . . . . .
C59 C 1.1519(5) 0.4918(2) 0.6895(2) 0.0574(14) Uani 1 1 d . . . . .
H59 H 1.1795 0.4741 0.7237 0.069 Uiso 1 1 calc R U . . .
C60 C 1.2313(5) 0.5041(2) 0.6498(2) 0.0622(15) Uani 1 1 d . . . . .
H60 H 1.3129 0.4963 0.6565 0.075 Uiso 1 1 calc R U . . .
C61 C 1.1894(5) 0.5281(2) 0.5999(2) 0.0602(14) Uani 1 1 d . . . . .
H61 H 1.2429 0.5354 0.5724 0.072 Uiso 1 1 calc R U . . .
C62 C 1.0709(5) 0.5416(2) 0.5895(2) 0.0598(15) Uani 1 1 d . . . . .
C63 C 0.9501(5) 0.4909(3) 0.7241(2) 0.0766(18) Uani 1 1 d . . . . .
H63A H 0.8698 0.5026 0.7112 0.092 Uiso 1 1 calc R U . . .
H63B H 0.9574 0.4479 0.7448 0.092 Uiso 1 1 calc R U . . .
H63C H 0.9688 0.5130 0.7452 0.092 Uiso 1 1 calc R U . . .
C64 C 1.0291(6) 0.5674(3) 0.5344(2) 0.0788(18) Uani 1 1 d . . . . .
H64A H 0.9437 0.5744 0.5335 0.095 Uiso 1 1 calc R U . . .
H64B H 1.0646 0.6053 0.5160 0.095 Uiso 1 1 calc R U . . .
H64C H 1.0519 0.5391 0.5182 0.095 Uiso 1 1 calc R U . . .
C65 C 0.4876(5) 0.7314(3) -0.4252(3) 0.0824(19) Uani 1 1 d . . . . .
H65A H 0.5378 0.7419 -0.4559 0.099 Uiso 1 1 calc R U . . .
H65B H 0.4812 0.6876 -0.4107 0.099 Uiso 1 1 calc R U . . .
C66 C 0.5373(6) 0.7514(3) -0.3867(3) 0.086(2) Uani 1 1 d . . . . .
H66A H 0.6162 0.7313 -0.3765 0.104 Uiso 1 1 calc R U . . .
H66B H 0.5455 0.7951 -0.4024 0.104 Uiso 1 1 calc R U . . .
C67 C 0.4811(6) 0.6782(3) -0.3076(3) 0.080(2) Uani 1 1 d . . . . .
H67A H 0.5539 0.6716 -0.2876 0.096 Uiso 1 1 calc R U . . .
H67B H 0.4851 0.6504 -0.3258 0.096 Uiso 1 1 calc R U . . .
C68 C 0.3760(6) 0.6681(3) -0.2732(2) 0.081(2) Uani 1 1 d . . . . .
H68A H 0.3818 0.6264 -0.2480 0.097 Uiso 1 1 calc R U . . .
H68B H 0.3756 0.6949 -0.2543 0.097 Uiso 1 1 calc R U . . .
C69 C 0.2373(5) 0.6301(2) -0.3129(2) 0.0697(17) Uani 1 1 d . . . . .
H69A H 0.2101 0.5978 -0.2820 0.084 Uiso 1 1 calc R U . . .
H69B H 0.3055 0.6139 -0.3269 0.084 Uiso 1 1 calc R U . . .
C70 C 0.1407(5) 0.6538(2) -0.3521(2) 0.0608(15) Uani 1 1 d . . . . .
H70A H 0.1193 0.6217 -0.3630 0.073 Uiso 1 1 calc R U . . .
H70B H 0.0707 0.6668 -0.3368 0.073 Uiso 1 1 calc R U . . .
C71 C 0.2431(5) 0.6867(2) -0.4323(2) 0.0712(17) Uani 1 1 d . . . . .
H71A H 0.1899 0.6734 -0.4522 0.085 Uiso 1 1 calc R U . . .
H71B H 0.3014 0.6533 -0.4148 0.085 Uiso 1 1 calc R U . . .
C72 C 0.3035(6) 0.7399(3) -0.4672(2) 0.0751(18) Uani 1 1 d . . . . .
H72A H 0.3538 0.7284 -0.4912 0.090 Uiso 1 1 calc R U . . .
H72B H 0.2446 0.7716 -0.4873 0.090 Uiso 1 1 calc R U . . .
C73 C 0.0443(5) 0.8602(3) -0.4278(2) 0.0716(17) Uani 1 1 d . . . . .
H73A H -0.0009 0.8764 -0.4601 0.086 Uiso 1 1 calc R U . . .
H73B H 0.0462 0.8920 -0.4141 0.086 Uiso 1 1 calc R U . . .
C74 C -0.0110(5) 0.8068(3) -0.3900(2) 0.0691(16) Uani 1 1 d . . . . .
H74A H -0.0903 0.8194 -0.3816 0.083 Uiso 1 1 calc R U . . .
H74B H -0.0193 0.7771 -0.4056 0.083 Uiso 1 1 calc R U . . .
C75 C 0.0402(5) 0.8090(3) -0.3093(3) 0.0736(17) Uani 1 1 d . . . . .
H75A H -0.0353 0.7998 -0.2913 0.088 Uiso 1 1 calc R U . . .
H75B H 0.0400 0.8529 -0.3279 0.088 Uiso 1 1 calc R U . . .
C76 C 0.1394(6) 0.7872(3) -0.2719(2) 0.0701(16) Uani 1 1 d . . . . .
H76A H 0.1308 0.8072 -0.2473 0.084 Uiso 1 1 calc R U . . .
H76B H 0.1363 0.7436 -0.2525 0.084 Uiso 1 1 calc R U . . .
C77 C 0.2843(5) 0.8579(2) -0.3080(2) 0.0653(16) Uani 1 1 d . . . . .
H77A H 0.3085 0.8624 -0.2765 0.078 Uiso 1 1 calc R U . . .
H77B H 0.2183 0.8876 -0.3237 0.078 Uiso 1 1 calc R U . . .
C78 C 0.3851(5) 0.8673(2) -0.3447(2) 0.0575(14) Uani 1 1 d . . . . .
H78A H 0.4096 0.9085 -0.3548 0.069 Uiso 1 1 calc R U . . .
H78B H 0.4523 0.8391 -0.3280 0.069 Uiso 1 1 calc R U . . .
C79 C 0.2885(5) 0.9090(2) -0.4259(2) 0.0604(15) Uani 1 1 d . . . . .
H79A H 0.3424 0.9405 -0.4436 0.073 Uiso 1 1 calc R U . . .
H79B H 0.2267 0.9255 -0.4090 0.073 Uiso 1 1 calc R U . . .
C80 C 0.2362(5) 0.8883(2) -0.4625(2) 0.0684(16) Uani 1 1 d . . . . .
H80A H 0.1900 0.9220 -0.4882 0.082 Uiso 1 1 calc R U . . .
H80B H 0.2990 0.8740 -0.4805 0.082 Uiso 1 1 calc R U . . .
C81 C -0.0314(5) 0.6400(3) -0.2250(3) 0.0774(19) Uani 1 1 d . . . . .
H81A H -0.0282 0.5960 -0.2072 0.093 Uiso 1 1 calc R U . . .
H81B H 0.0406 0.6509 -0.2455 0.093 Uiso 1 1 calc R U . . .
C82 C -0.1354(6) 0.6611(3) -0.2584(2) 0.0729(17) Uani 1 1 d . . . . .
H82A H -0.1359 0.7049 -0.2771 0.087 Uiso 1 1 calc R U . . .
H82B H -0.1316 0.6422 -0.2838 0.087 Uiso 1 1 calc R U . . .
C83 C -0.2727(5) 0.5869(2) -0.2162(2) 0.0618(15) Uani 1 1 d . . . . .
H83A H -0.2032 0.5586 -0.2036 0.074 Uiso 1 1 calc R U . . .
H83B H -0.3043 0.5821 -0.2464 0.074 Uiso 1 1 calc R U . . .
C84 C -0.3640(5) 0.5751(2) -0.1750(2) 0.0613(15) Uani 1 1 d . . . . .
H84A H -0.4349 0.6020 -0.1886 0.074 Uiso 1 1 calc R U . . .
H84B H -0.3859 0.5333 -0.1640 0.074 Uiso 1 1 calc R U . . .
C85 C -0.2515(5) 0.5341(2) -0.0983(2) 0.0674(16) Uani 1 1 d . . . . .
H85A H -0.1936 0.5187 -0.1176 0.081 Uiso 1 1 calc R U . . .
H85B H -0.3021 0.5016 -0.0788 0.081 Uiso 1 1 calc R U . . .
C86 C -0.1909(6) 0.5553(3) -0.0630(2) 0.0778(18) Uani 1 1 d . . . . .
H86A H -0.2498 0.5681 -0.0424 0.093 Uiso 1 1 calc R U . . .
H86B H -0.1397 0.5221 -0.0393 0.093 Uiso 1 1 calc R U . . .
C87 C -0.0101(5) 0.5865(3) -0.1071(3) 0.0789(19) Uani 1 1 d . . . . .
H87A H -0.0194 0.5561 -0.1218 0.095 Uiso 1 1 calc R U . . .
H87B H 0.0441 0.5690 -0.0776 0.095 Uiso 1 1 calc R U . . .
C88 C 0.0366(5) 0.6412(3) -0.1462(3) 0.0737(18) Uani 1 1 d . . . . .
H88A H 0.0479 0.6705 -0.1305 0.088 Uiso 1 1 calc R U . . .
H88B H 0.1137 0.6305 -0.1580 0.088 Uiso 1 1 calc R U . . .
C89 C -0.3547(6) 0.7815(3) -0.2497(2) 0.0786(19) Uani 1 1 d . . . . .
H89A H -0.3581 0.7568 -0.2704 0.094 Uiso 1 1 calc R U . . .
H89B H -0.3632 0.8241 -0.2731 0.094 Uiso 1 1 calc R U . . .
C90 C -0.4550(5) 0.7680(2) -0.2115(2) 0.0721(18) Uani 1 1 d . . . . .
H90A H -0.4564 0.7945 -0.1923 0.087 Uiso 1 1 calc R U . . .
H90B H -0.5308 0.7741 -0.2293 0.087 Uiso 1 1 calc R U . . .
C91 C -0.5014(5) 0.6928(3) -0.1337(3) 0.0767(19) Uani 1 1 d . . . . .
H91A H -0.5111 0.6492 -0.1194 0.092 Uiso 1 1 calc R U . . .
H91B H -0.5801 0.7137 -0.1425 0.092 Uiso 1 1 calc R U . . .
C92 C -0.4473(5) 0.7096(3) -0.0937(2) 0.0703(17) Uani 1 1 d . . . . .
H92A H -0.4409 0.7533 -0.1063 0.084 Uiso 1 1 calc R U . . .
H92B H -0.4952 0.6972 -0.0622 0.084 Uiso 1 1 calc R U . . .
C93 C -0.2584(5) 0.7012(3) -0.0559(2) 0.0693(16) Uani 1 1 d . . . . .
H93A H -0.1961 0.6700 -0.0382 0.083 Uiso 1 1 calc R U . . .
H93B H -0.3047 0.7107 -0.0297 0.083 Uiso 1 1 calc R U . . .
C94 C -0.2048(5) 0.7555(2) -0.0908(2) 0.0610(15) Uani 1 1 d . . . . .
H94A H -0.2659 0.7882 -0.1063 0.073 Uiso 1 1 calc R U . . .
H94B H -0.1494 0.7689 -0.0719 0.073 Uiso 1 1 calc R U . . .
C95 C -0.1120(5) 0.7911(2) -0.1728(2) 0.0562(14) Uani 1 1 d . . . . .
H95A H -0.0443 0.7792 -0.1901 0.067 Uiso 1 1 calc R U . . .
H95B H -0.0879 0.8221 -0.1611 0.067 Uiso 1 1 calc R U . . .
C96 C -0.2115(5) 0.8165(2) -0.2100(2) 0.0623(15) Uani 1 1 d . . . . .
H96A H -0.2782 0.8309 -0.1939 0.075 Uiso 1 1 calc R U . . .
H96B H -0.1868 0.8505 -0.2403 0.075 Uiso 1 1 calc R U . . .
C97 C 0.2310(8) 0.8012(6) 0.0353(4) 0.170(5) Uani 1 1 d . . . . .
H97A H 0.1977 0.7734 0.0222 0.204 Uiso 1 1 calc R U . . .
H97B H 0.2351 0.8398 0.0059 0.204 Uiso 1 1 calc R U . . .
C98 C 0.3357(7) 0.7814(4) 0.0486(3) 0.111(3) Uani 1 1 d . . . . .
H98A H 0.3857 0.7960 0.0179 0.133 Uiso 1 1 calc R U . . .
H98B H 0.3393 0.7372 0.0607 0.133 Uiso 1 1 calc R U . . .
C99 C 0.4599(8) 0.7523(4) 0.1230(3) 0.128(3) Uani 1 1 d . . . . .
H99A H 0.4880 0.7237 0.1073 0.154 Uiso 1 1 calc R U . . .
H99B H 0.5290 0.7721 0.1273 0.154 Uiso 1 1 calc R U . . .
C100 C 0.4216(7) 0.7204(4) 0.1694(3) 0.139(4) Uani 1 1 d . . . . .
H10A H 0.4897 0.7060 0.1928 0.167 Uiso 1 1 calc R U . . .
H10B H 0.3869 0.6848 0.1682 0.167 Uiso 1 1 calc R U . . .
C101 C 0.2610(7) 0.7100(3) 0.2221(3) 0.100(2) Uani 1 1 d . . . . .
H10O H 0.2974 0.6690 0.2308 0.119 Uiso 1 1 calc R U . . .
H10P H 0.2555 0.7172 0.2542 0.119 Uiso 1 1 calc R U . . .
C102 C 0.1524(8) 0.7104(5) 0.2066(5) 0.218(7) Uani 1 1 d . . . . .
H10Q H 0.1022 0.6966 0.2372 0.262 Uiso 1 1 calc R U . . .
H10R H 0.1518 0.6805 0.1908 0.262 Uiso 1 1 calc R U . . .
C103 C 0.0301(7) 0.7595(5) 0.1346(5) 0.135(4) Uani 1 1 d . . . . .
H10C H 0.0031 0.7185 0.1488 0.162 Uiso 1 1 calc R U . . .
H10D H -0.0402 0.7871 0.1311 0.162 Uiso 1 1 calc R U . . .
C104 C 0.0677(9) 0.7691(4) 0.0869(4) 0.140(4) Uani 1 1 d . . . . .
H10S H -0.0004 0.7820 0.0635 0.167 Uiso 1 1 calc R U . . .
H10T H 0.1024 0.7309 0.0861 0.167 Uiso 1 1 calc R U . . .
C105 C 0.1247(8) 0.9537(3) 0.0447(3) 0.112(3) Uani 1 1 d . . . . .
H10E H 0.0796 0.9307 0.0302 0.135 Uiso 1 1 calc R U . . .
H10F H 0.1272 0.9949 0.0189 0.135 Uiso 1 1 calc R U . . .
C106 C 0.0649(7) 0.9554(3) 0.0918(5) 0.136(4) Uani 1 1 d . . . . .
H10G H 0.1071 0.9796 0.1060 0.163 Uiso 1 1 calc R U . . .
H10H H -0.0165 0.9729 0.0839 0.163 Uiso 1 1 calc R U . . .
C107 C 0.0417(7) 0.8925(4) 0.1802(4) 0.107(3) Uani 1 1 d . . . . .
H10I H -0.0186 0.9241 0.1797 0.129 Uiso 1 1 calc R U . . .
H10J H 0.0111 0.8532 0.2003 0.129 Uiso 1 1 calc R U . . .
C108 C 0.1440(9) 0.8987(4) 0.2036(3) 0.120(3) Uani 1 1 d . . . . .
H10K H 0.1710 0.9393 0.1853 0.144 Uiso 1 1 calc R U . . .
H10L H 0.1272 0.8937 0.2393 0.144 Uiso 1 1 calc R U . . .
C109 C 0.3473(8) 0.8682(3) 0.2147(3) 0.105(3) Uani 1 1 d . . . . .
H10M H 0.3424 0.8845 0.2418 0.127 Uiso 1 1 calc R U . . .
H10N H 0.3955 0.8299 0.2277 0.127 Uiso 1 1 calc R U . . .
C110 C 0.4031(7) 0.9099(4) 0.1701(4) 0.117(3) Uani 1 1 d . . . . .
H11A H 0.3583 0.9493 0.1577 0.140 Uiso 1 1 calc R U . . .
H11B H 0.4836 0.9154 0.1785 0.140 Uiso 1 1 calc R U . . .
C111 C 0.4287(6) 0.9299(3) 0.0828(3) 0.097(2) Uani 1 1 d . . . . .
H11C H 0.4624 0.9086 0.0615 0.116 Uiso 1 1 calc R U . . .
H11D H 0.4874 0.9564 0.0855 0.116 Uiso 1 1 calc R U . . .
C112 C 0.3226(8) 0.9667(3) 0.0573(3) 0.109(3) Uani 1 1 d . . . . .
H11E H 0.2898 0.9905 0.0768 0.131 Uiso 1 1 calc R U . . .
H11F H 0.3406 0.9943 0.0223 0.131 Uiso 1 1 calc R U . . .
C113 C 0.7190(7) 0.6886(4) 0.2686(3) 0.098(2) Uani 1 1 d . . . . .
H11G H 0.6975 0.6996 0.2324 0.118 Uiso 1 1 calc R U . . .
H11H H 0.7090 0.6454 0.2870 0.118 Uiso 1 1 calc R U . . .
C114 C 0.8408(6) 0.7003(3) 0.2720(3) 0.086(2) Uani 1 1 d . . . . .
H11I H 0.8914 0.6741 0.2593 0.104 Uiso 1 1 calc R U . . .
H11J H 0.8526 0.7422 0.2496 0.104 Uiso 1 1 calc R U . . .
C115 C 0.9081(7) 0.6303(3) 0.3539(3) 0.103(2) Uani 1 1 d . . . . .
H11K H 0.9856 0.6182 0.3435 0.124 Uiso 1 1 calc R U . . .
H11L H 0.8502 0.6041 0.3498 0.124 Uiso 1 1 calc R U . . .
C116 C 0.9122(7) 0.6242(3) 0.4066(3) 0.093(2) Uani 1 1 d . . . . .
H11M H 0.9326 0.5817 0.4284 0.112 Uiso 1 1 calc R U . . .
H11N H 0.9749 0.6480 0.4107 0.112 Uiso 1 1 calc R U . . .
C117 C 0.7259(8) 0.5992(3) 0.4419(3) 0.110(3) Uani 1 1 d . . . . .
H11O H 0.7460 0.5719 0.4773 0.132 Uiso 1 1 calc R U . . .
H11P H 0.7279 0.5754 0.4203 0.132 Uiso 1 1 calc R U . . .
C118 C 0.6056(7) 0.6302(3) 0.4400(3) 0.102(2) Uani 1 1 d . . . . .
H11Q H 0.5461 0.6003 0.4495 0.122 Uiso 1 1 calc R U . . .
H11R H 0.6017 0.6496 0.4651 0.122 Uiso 1 1 calc R U . . .
C119 C 0.5376(7) 0.6522(4) 0.3572(3) 0.103(2) Uani 1 1 d . . . . .
H11S H 0.4576 0.6397 0.3675 0.124 Uiso 1 1 calc R U . . .
H11T H 0.5872 0.6167 0.3579 0.124 Uiso 1 1 calc R U . . .
C120 C 0.5349(6) 0.6988(3) 0.3048(3) 0.091(2) Uani 1 1 d . . . . .
H12A H 0.5079 0.6817 0.2807 0.109 Uiso 1 1 calc R U . . .
H12B H 0.4784 0.7322 0.3033 0.109 Uiso 1 1 calc R U . . .
C121 C 0.7424(11) 0.8712(4) 0.2793(3) 0.149(4) Uani 1 1 d . . . . .
H12O H 0.7565 0.8962 0.2430 0.178 Uiso 1 1 calc R U . . .
H12P H 0.7567 0.8946 0.3002 0.178 Uiso 1 1 calc R U . . .
C122 C 0.6243(7) 0.8525(3) 0.2863(3) 0.100(3) Uani 1 1 d . . . . .
H12C H 0.6105 0.8331 0.2621 0.120 Uiso 1 1 calc R U . . .
H12D H 0.5696 0.8885 0.2771 0.120 Uiso 1 1 calc R U . . .
C123 C 0.5697(7) 0.8404(4) 0.3704(5) 0.151(4) Uani 1 1 d . . . . .
H12E H 0.4941 0.8643 0.3606 0.181 Uiso 1 1 calc R U . . .
H12F H 0.6317 0.8674 0.3686 0.181 Uiso 1 1 calc R U . . .
C124 C 0.5636(8) 0.7937(3) 0.4215(3) 0.133(4) Uani 1 1 d . . . . .
H12G H 0.5407 0.8130 0.4457 0.160 Uiso 1 1 calc R U . . .
H12H H 0.5006 0.7678 0.4216 0.160 Uiso 1 1 calc R U . . .
C125 C 0.7539(11) 0.7793(4) 0.4569(4) 0.139(4) Uani 1 1 d . . . . .
H12I H 0.7436 0.7700 0.4939 0.166 Uiso 1 1 calc R U . . .
H12J H 0.7475 0.8233 0.4389 0.166 Uiso 1 1 calc R U . . .
C126 C 0.8694(8) 0.7555(4) 0.4481(4) 0.137(4) Uani 1 1 d . . . . .
H12K H 0.8787 0.7122 0.4693 0.164 Uiso 1 1 calc R U . . .
H12L H 0.9300 0.7755 0.4588 0.164 Uiso 1 1 calc R U . . .
C127 C 0.9268(8) 0.8173(4) 0.3664(5) 0.139(4) Uani 1 1 d . . . . .
H12Q H 1.0062 0.8198 0.3781 0.167 Uiso 1 1 calc R U . . .
H12R H 0.8747 0.8496 0.3704 0.167 Uiso 1 1 calc R U . . .
C128 C 0.9300(8) 0.8242(4) 0.3150(4) 0.126(3) Uani 1 1 d . . . . .
H12M H 0.9850 0.7926 0.3113 0.151 Uiso 1 1 calc R U . . .
H12N H 0.9604 0.8633 0.2943 0.151 Uiso 1 1 calc R U . . .
C129 C 0.1995(10) 0.6932(4) 0.3606(6) 0.178(5) Uani 1 1 d . . . . .
H12S H 0.2400 0.6600 0.3532 0.214 Uiso 1 1 calc R U . . .
H12T H 0.1147 0.6925 0.3555 0.214 Uiso 1 1 calc R U . . .
C130 C 0.2215(15) 0.6829(8) 0.4161(6) 0.269(11) Uani 1 1 d . . . . .
H13A H 0.1475 0.6798 0.4354 0.322 Uiso 1 1 calc R U . . .
H13B H 0.2737 0.6466 0.4332 0.322 Uiso 1 1 calc R U . . .
C131 C 0.2715(13) 0.7311(7) 0.4108(4) 0.203(6) Uani 1 1 d . . . . .
H13C H 0.3543 0.7203 0.4216 0.243 Uiso 1 1 calc R U . . .
H13D H 0.2329 0.7492 0.4336 0.243 Uiso 1 1 calc R U . . .
C132 C 0.2664(8) 0.7800(5) 0.3529(5) 0.144(4) Uani 1 1 d . . . . .
H13E H 0.2060 0.8127 0.3493 0.173 Uiso 1 1 calc R U . . .
H13F H 0.3429 0.7973 0.3426 0.173 Uiso 1 1 calc R U . . .
C133 C 0.6697(9) 0.8251(5) 0.0089(3) 0.161(4) Uani 1 1 d D . . . .
H33D H 0.6700 0.8408 -0.0285 0.193 Uiso 0.510(17) 1 calc R U P A 1
H33E H 0.7179 0.7873 0.0223 0.193 Uiso 0.510(17) 1 calc R U P A 1
H33F H 0.5894 0.8184 0.0212 0.193 Uiso 0.510(17) 1 calc R U P A 1
H33H H 0.7058 0.7910 0.0022 0.193 Uiso 0.490(17) 1 calc R U P A 2
H33I H 0.5878 0.8184 0.0185 0.193 Uiso 0.490(17) 1 calc R U P A 2
H33G H 0.6737 0.8616 -0.0219 0.193 Uiso 0.490(17) 1 calc R U P A 2
C138 C 0.7189(15) 0.8697(8) 0.0268(6) 0.099(7) Uani 0.510(17) 1 d D . P A 1
H38D H 0.8008 0.8769 0.0156 0.119 Uiso 0.510(17) 1 calc R U P A 1
H38E H 0.6711 0.9083 0.0146 0.119 Uiso 0.510(17) 1 calc R U P A 1
C139 C 0.7341(14) 0.8319(7) 0.0517(6) 0.076(5) Uani 0.490(17) 1 d D . P A 2
H39D H 0.7314 0.7942 0.0821 0.091 Uiso 0.490(17) 1 calc R U P A 2
H39E H 0.8171 0.8373 0.0418 0.091 Uiso 0.490(17) 1 calc R U P A 2
C135 C 0.7118(12) 0.8397(6) 0.0812(5) 0.071(5) Uani 0.510(17) 1 d D . P A 1
H35D H 0.7637 0.8026 0.0940 0.085 Uiso 0.510(17) 1 calc R U P A 1
H35E H 0.6306 0.8304 0.0925 0.085 Uiso 0.510(17) 1 calc R U P A 1
C134 C 0.6908(10) 0.8804(7) 0.0658(6) 0.063(5) Uani 0.490(17) 1 d D . P A 2
H34D H 0.6841 0.9176 0.0348 0.075 Uiso 0.490(17) 1 calc R U P A 2
H34E H 0.6115 0.8725 0.0803 0.075 Uiso 0.490(17) 1 calc R U P A 2
C136 C 0.7548(8) 0.8883(4) 0.0978(5) 0.140(4) Uani 1 1 d D . . . .
H36D H 0.8373 0.8967 0.0887 0.168 Uiso 0.510(17) 1 calc R U P A 1
H36E H 0.7039 0.9259 0.0855 0.168 Uiso 0.510(17) 1 calc R U P A 1
H38F H 0.7431 0.9309 0.0932 0.168 Uiso 0.490(17) 1 calc R U P A 2
H38G H 0.8372 0.8813 0.0891 0.168 Uiso 0.490(17) 1 calc R U P A 2
C137 C 0.7391(9) 0.8528(6) 0.1510(4) 0.179(5) Uani 1 1 d D . . . .
H37D H 0.7942 0.8636 0.1714 0.215 Uiso 1 1 calc R U . . .
H37E H 0.6589 0.8602 0.1610 0.215 Uiso 1 1 calc R U . . .
H37F H 0.7535 0.8103 0.1570 0.215 Uiso 1 1 calc R U . . .
C140 C 0.0769(14) 0.6614(7) -0.0127(5) 0.317(8) Uani 1 1 d D U . . .
H14A H 0.0441 0.7013 -0.0162 0.380 Uiso 1 1 calc R U . . .
H14B H 0.0280 0.6453 -0.0314 0.380 Uiso 1 1 calc R U . . .
H14C H 0.0794 0.6349 0.0235 0.380 Uiso 1 1 calc R U . . .
C141 C 0.1990(16) 0.6659(6) -0.0341(6) 0.317(8) Uani 1 1 d D U . . .
H14D H 0.2573 0.6774 -0.0149 0.380 Uiso 1 1 calc R U . . .
H14E H 0.2045 0.6881 -0.0714 0.380 Uiso 1 1 calc R U . . .
C142 C 0.1859(14) 0.5914(6) -0.0151(6) 0.317(8) Uani 1 1 d D U . . .
H14F H 0.1863 0.5690 0.0223 0.380 Uiso 1 1 calc R U . . .
H14G H 0.1223 0.5804 -0.0320 0.380 Uiso 1 1 calc R U . . .
C143 C 0.2946(15) 0.5936(8) -0.0383(6) 0.317(8) Uani 1 1 d D U . . .
H14H H 0.3285 0.6297 -0.0377 0.380 Uiso 1 1 calc R U . . .
H14I H 0.2785 0.6018 -0.0746 0.380 Uiso 1 1 calc R U . . .
C144 C 0.4020(14) 0.5398(7) -0.0206(5) 0.317(8) Uani 1 1 d D U . . .
H14J H 0.4691 0.5526 -0.0433 0.380 Uiso 1 1 calc R U . . .
H14K H 0.4253 0.5315 0.0146 0.380 Uiso 1 1 calc R U . . .
H14L H 0.3748 0.5034 -0.0227 0.380 Uiso 1 1 calc R U . . .
Li1 Li 0.2635(8) 0.7712(4) -0.3698(3) 0.062(3) Uani 1 1 d . . . . .
Li2 Li -0.2355(8) 0.6737(4) -0.1556(4) 0.065(3) Uani 1 1 d . . . . .
Li3 Li 0.2397(9) 0.8375(4) 0.1298(4) 0.072(3) Uani 1 1 d . . . . .
Li4 Li 0.7361(9) 0.7328(4) 0.3604(4) 0.068(3) Uani 1 1 d . . . . .

loop_
_atom_site_aniso_label
_atom_site_aniso_U_11
_atom_site_aniso_U_22
_atom_site_aniso_U_33
_atom_site_aniso_U_23
_atom_site_aniso_U_13
_atom_site_aniso_U_12
Ni1 0.0532(6) 0.0502(5) 0.0883(7) -0.0232(5) 0.0043(5) 0.0008(4)
Ni2 0.0508(6) 0.0539(5) 0.0805(7) -0.0264(5) -0.0110(5) 0.0078(4)
Ni3 0.0515(6) 0.0539(6) 0.0824(7) -0.0252(5) -0.0039(5) 0.0056(4)
Ni4 0.0594(6) 0.0651(6) 0.0908(8) -0.0384(6) -0.0241(5) 0.0167(5)
O1 0.078(3) 0.058(2) 0.088(3) -0.029(2) -0.002(2) 0.002(2)
O2 0.079(3) 0.047(2) 0.088(3) -0.016(2) -0.009(2) 0.005(2)
O3 0.070(3) 0.052(2) 0.079(3) -0.025(2) -0.015(2) -0.0045(19)
O4 0.076(3) 0.046(2) 0.059(2) -0.0175(19) 0.003(2) 0.0040(18)
O5 0.064(3) 0.050(2) 0.063(2) -0.0130(18) -0.005(2) 0.0024(19)
O6 0.067(3) 0.056(2) 0.070(3) -0.026(2) -0.005(2) 0.0017(19)
O7 0.070(3) 0.049(2) 0.078(3) -0.019(2) 0.002(2) -0.0105(19)
O8 0.066(2) 0.0454(19) 0.060(2) -0.0154(18) -0.0064(19) 0.0060(17)
O9 0.070(3) 0.059(2) 0.081(3) -0.034(2) -0.003(2) 0.001(2)
O10 0.070(3) 0.048(2) 0.078(3) -0.0183(19) 0.001(2) -0.0071(19)
O11 0.072(3) 0.052(2) 0.062(2) -0.0199(19) -0.009(2) 0.0066(19)
O12 0.078(3) 0.052(2) 0.079(3) -0.023(2) -0.006(2) 0.004(2)
O13 0.066(3) 0.057(2) 0.081(3) -0.033(2) -0.014(2) 0.0022(19)
O14 0.065(3) 0.050(2) 0.081(3) -0.021(2) 0.004(2) 0.0039(19)
O15 0.061(3) 0.059(2) 0.080(3) -0.030(2) -0.002(2) 0.0005(19)
O16 0.065(2) 0.048(2) 0.066(2) -0.0209(19) -0.001(2) 0.0031(18)
O17 0.072(3) 0.057(2) 0.107(3) -0.033(2) -0.023(3) 0.012(2)
O18 0.071(3) 0.054(2) 0.087(3) -0.025(2) -0.017(2) 0.0069(19)
O19 0.062(3) 0.062(2) 0.090(3) -0.028(2) -0.001(2) 0.004(2)
O20 0.071(3) 0.060(2) 0.107(3) -0.030(2) -0.015(3) 0.002(2)
O21 0.103(4) 0.060(3) 0.098(3) -0.028(2) -0.004(3) -0.006(3)
O22 0.075(3) 0.065(3) 0.161(5) -0.047(3) -0.025(3) 0.013(2)
O23 0.109(4) 0.074(3) 0.108(4) -0.037(3) -0.002(3) -0.004(3)
O24 0.075(3) 0.067(3) 0.129(4) -0.049(3) -0.025(3) 0.009(2)
O25 0.090(4) 0.082(3) 0.091(3) -0.028(3) -0.004(3) 0.008(3)
O26 0.099(4) 0.061(3) 0.110(4) -0.030(3) -0.016(3) 0.005(2)
O27 0.128(5) 0.068(3) 0.089(3) -0.026(3) -0.013(3) -0.008(3)
O28 0.115(4) 0.078(3) 0.087(3) -0.027(3) -0.001(3) -0.019(3)
O29 0.163(5) 0.068(3) 0.092(4) -0.031(3) -0.009(3) -0.003(3)
O30 0.109(4) 0.080(3) 0.165(5) -0.061(4) -0.044(4) 0.021(3)
O31 0.140(5) 0.076(3) 0.113(4) -0.026(3) -0.013(4) -0.021(3)
O32 0.098(4) 0.068(3) 0.140(5) -0.045(3) -0.035(3) 0.006(3)
O33 0.247(10) 0.178(8) 0.194(8) -0.097(7) -0.010(7) -0.050(7)
C1 0.071(4) 0.048(3) 0.091(5) -0.022(3) 0.004(4) -0.003(3)
C2 0.066(5) 0.076(4) 0.137(7) -0.055(5) -0.009(5) 0.009(4)
C3 0.062(4) 0.051(4) 0.150(7) -0.043(4) 0.013(5) 0.010(3)
C4 0.056(4) 0.060(4) 0.099(5) -0.033(3) -0.005(3) 0.006(3)
C5 0.056(4) 0.052(3) 0.092(4) -0.026(3) -0.011(3) 0.004(3)
C6 0.082(5) 0.060(4) 0.102(5) -0.034(4) -0.014(4) 0.003(3)
C7 0.085(5) 0.062(4) 0.091(5) -0.028(4) -0.014(4) 0.026(4)
C8 0.081(5) 0.061(4) 0.074(4) -0.012(3) 0.007(4) 0.020(3)
C9 0.057(4) 0.052(3) 0.067(4) -0.024(3) 0.000(3) -0.004(3)
C10 0.051(3) 0.054(3) 0.066(4) -0.024(3) 0.001(3) -0.002(3)
C11 0.061(4) 0.051(3) 0.068(4) -0.023(3) -0.007(3) -0.001(3)
C12 0.043(3) 0.051(3) 0.075(4) -0.019(3) -0.002(3) 0.001(2)
C13 0.053(3) 0.055(3) 0.061(3) -0.023(3) -0.001(3) 0.001(3)
C14 0.043(3) 0.051(3) 0.074(4) -0.024(3) -0.006(3) 0.002(2)
C15 0.063(4) 0.085(4) 0.070(4) -0.026(4) 0.005(3) -0.008(3)
C16 0.061(4) 0.066(4) 0.074(4) -0.015(3) -0.010(3) 0.010(3)
C17 0.075(4) 0.064(4) 0.097(5) -0.043(4) -0.022(4) 0.006(3)
C18 0.052(4) 0.053(3) 0.109(5) -0.036(3) -0.002(4) 0.006(3)
C19 0.056(4) 0.064(4) 0.092(5) -0.040(3) -0.001(3) 0.010(3)
C20 0.052(4) 0.051(3) 0.093(5) -0.027(3) -0.005(3) 0.005(3)
C21 0.055(4) 0.055(3) 0.091(4) -0.027(3) -0.006(3) -0.001(3)
C22 0.066(4) 0.068(4) 0.089(5) -0.033(4) 0.002(4) -0.004(3)
C23 0.072(5) 0.061(4) 0.107(6) -0.038(4) 0.006(4) 0.001(3)
C24 0.069(4) 0.059(4) 0.103(5) -0.031(4) -0.021(4) 0.019(3)
C25 0.056(4) 0.046(3) 0.067(4) -0.023(3) -0.001(3) 0.001(3)
C26 0.065(4) 0.044(3) 0.059(4) -0.015(3) -0.011(3) -0.002(3)
C27 0.051(3) 0.054(3) 0.066(4) -0.026(3) 0.006(3) 0.001(3)
C28 0.049(3) 0.050(3) 0.077(4) -0.026(3) -0.010(3) 0.004(3)
C29 0.047(3) 0.055(3) 0.060(4) -0.011(3) -0.001(3) 0.002(3)
C30 0.052(3) 0.048(3) 0.063(4) -0.019(3) -0.001(3) 0.004(3)
C31 0.071(4) 0.083(4) 0.062(4) -0.022(3) -0.006(3) -0.003(3)
C32 0.056(4) 0.083(4) 0.074(4) -0.021(3) 0.007(3) -0.012(3)
C33 0.074(5) 0.052(3) 0.110(5) -0.032(4) 0.000(4) 0.000(3)
C34 0.058(4) 0.067(4) 0.102(5) -0.042(4) 0.006(4) -0.004(3)
C35 0.055(4) 0.056(3) 0.128(6) -0.042(4) -0.008(4) 0.017(3)
C36 0.053(4) 0.070(4) 0.139(6) -0.058(4) 0.008(4) -0.001(3)
C37 0.054(4) 0.058(4) 0.145(6) -0.045(4) -0.015(4) 0.002(3)
C38 0.071(5) 0.069(4) 0.117(6) -0.038(4) -0.003(4) -0.005(4)
C39 0.062(4) 0.060(4) 0.130(7) -0.045(4) -0.022(4) 0.008(3)
C40 0.050(4) 0.074(4) 0.098(5) -0.041(4) -0.004(3) 0.006(3)
C41 0.058(4) 0.048(3) 0.070(4) -0.021(3) -0.017(3) 0.006(3)
C42 0.053(3) 0.050(3) 0.064(4) -0.019(3) -0.007(3) 0.006(3)
C43 0.054(4) 0.050(3) 0.066(4) -0.020(3) -0.006(3) 0.005(3)
C44 0.043(3) 0.052(3) 0.090(5) -0.026(3) -0.010(3) 0.003(3)
C45 0.057(4) 0.052(3) 0.074(4) -0.024(3) -0.016(3) 0.007(3)
C46 0.060(4) 0.042(3) 0.067(4) -0.018(3) -0.006(3) 0.002(3)
C47 0.070(4) 0.080(4) 0.073(4) -0.015(3) -0.020(3) 0.009(3)
C48 0.081(5) 0.074(4) 0.070(4) -0.018(3) -0.012(4) -0.004(3)
C49 0.078(5) 0.069(4) 0.098(5) -0.043(4) -0.017(4) 0.021(3)
C50 0.058(5) 0.053(4) 0.163(8) -0.018(4) 0.005(5) 0.013(3)
C51 0.078(5) 0.088(5) 0.174(8) -0.078(6) -0.048(6) 0.033(4)
C52 0.059(4) 0.070(4) 0.095(5) -0.029(4) -0.005(3) 0.010(3)
C53 0.068(4) 0.067(4) 0.093(5) -0.035(4) -0.007(4) 0.004(3)
C54 0.111(7) 0.081(5) 0.122(7) -0.033(5) 0.009(6) -0.006(5)
C55 0.102(6) 0.082(5) 0.134(8) -0.044(5) 0.011(6) 0.025(5)
C56 0.098(6) 0.079(5) 0.119(6) -0.051(5) -0.041(5) 0.039(4)
C57 0.071(4) 0.050(3) 0.063(4) -0.024(3) -0.013(3) 0.011(3)
C58 0.054(3) 0.050(3) 0.064(4) -0.022(3) -0.005(3) 0.004(3)
C59 0.053(3) 0.048(3) 0.067(4) -0.018(3) -0.007(3) 0.006(3)
C60 0.060(4) 0.050(3) 0.074(4) -0.022(3) -0.014(3) 0.003(3)
C61 0.060(4) 0.054(3) 0.065(4) -0.020(3) 0.001(3) -0.006(3)
C62 0.068(4) 0.046(3) 0.064(4) -0.021(3) -0.017(3) 0.007(3)
C63 0.065(4) 0.070(4) 0.085(5) -0.020(3) -0.006(4) 0.006(3)
C64 0.084(5) 0.080(4) 0.064(4) -0.020(3) -0.014(3) 0.010(4)
C65 0.070(5) 0.073(4) 0.098(5) -0.029(4) 0.010(4) 0.009(3)
C66 0.066(4) 0.061(4) 0.115(6) -0.016(4) 0.010(4) 0.002(3)
C67 0.070(4) 0.054(4) 0.104(5) -0.015(4) -0.024(4) 0.004(3)
C68 0.101(5) 0.054(3) 0.077(4) -0.012(3) -0.038(4) 0.000(3)
C69 0.082(4) 0.048(3) 0.078(4) -0.022(3) -0.014(3) -0.001(3)
C70 0.069(4) 0.048(3) 0.061(4) -0.018(3) -0.007(3) 0.002(3)
C71 0.078(4) 0.051(3) 0.082(4) -0.023(3) -0.001(4) 0.000(3)
C72 0.086(5) 0.067(4) 0.063(4) -0.016(3) 0.005(4) 0.000(4)
C73 0.069(4) 0.057(3) 0.087(4) -0.027(3) -0.018(3) 0.015(3)
C74 0.054(4) 0.068(4) 0.085(4) -0.029(3) -0.011(3) 0.002(3)
C75 0.063(4) 0.068(4) 0.095(5) -0.036(4) 0.018(4) -0.013(3)
C76 0.077(5) 0.071(4) 0.071(4) -0.034(3) 0.009(4) -0.021(3)
C77 0.073(4) 0.048(3) 0.075(4) -0.021(3) -0.007(3) -0.012(3)
C78 0.058(4) 0.046(3) 0.065(4) -0.018(3) -0.005(3) -0.002(3)
C79 0.071(4) 0.041(3) 0.064(4) -0.013(3) -0.011(3) -0.002(3)
C80 0.080(4) 0.053(3) 0.062(4) -0.009(3) -0.010(3) -0.007(3)
C81 0.067(4) 0.070(4) 0.117(6) -0.059(4) 0.015(4) -0.011(3)
C82 0.080(5) 0.066(4) 0.076(4) -0.030(3) 0.018(4) -0.017(3)
C83 0.069(4) 0.045(3) 0.075(4) -0.027(3) 0.000(3) -0.005(3)
C84 0.055(4) 0.051(3) 0.076(4) -0.023(3) -0.011(3) 0.007(3)
C85 0.088(5) 0.042(3) 0.061(4) -0.007(3) -0.008(3) 0.005(3)
C86 0.096(5) 0.060(4) 0.071(4) -0.016(3) 0.002(4) -0.006(4)
C87 0.075(4) 0.060(4) 0.107(5) -0.041(4) -0.019(4) 0.021(3)
C88 0.057(4) 0.066(4) 0.100(5) -0.036(4) -0.018(4) 0.011(3)
C89 0.089(5) 0.061(4) 0.078(4) -0.017(3) -0.036(4) -0.001(3)
C90 0.067(4) 0.054(3) 0.093(5) -0.026(3) -0.028(4) 0.011(3)
C91 0.060(4) 0.059(4) 0.118(6) -0.042(4) 0.000(4) 0.002(3)
C92 0.059(4) 0.065(4) 0.092(5) -0.037(4) 0.004(3) 0.000(3)
C93 0.075(4) 0.066(4) 0.066(4) -0.024(3) -0.008(3) 0.000(3)
C94 0.066(4) 0.053(3) 0.068(4) -0.029(3) -0.001(3) 0.005(3)
C95 0.060(4) 0.049(3) 0.061(3) -0.021(3) -0.002(3) -0.004(3)
C96 0.069(4) 0.044(3) 0.068(4) -0.016(3) -0.013(3) 0.000(3)
C97 0.101(7) 0.278(14) 0.202(11) -0.185(11) -0.065(7) 0.081(8)
C98 0.101(7) 0.150(8) 0.106(6) -0.071(6) 0.023(5) -0.043(6)
C99 0.139(8) 0.098(6) 0.104(6) -0.004(5) -0.002(6) 0.066(5)
C100 0.108(7) 0.157(8) 0.090(6) 0.008(6) 0.008(5) 0.078(6)
C101 0.111(7) 0.073(5) 0.094(6) -0.008(4) -0.026(5) 0.001(5)
C102 0.082(7) 0.139(9) 0.286(15) 0.086(9) -0.030(8) -0.015(6)
C103 0.086(6) 0.187(10) 0.204(11) -0.146(10) 0.036(7) -0.061(6)
C104 0.160(10) 0.120(7) 0.117(7) -0.005(6) -0.018(7) -0.091(7)
C105 0.137(7) 0.082(5) 0.112(6) -0.039(5) -0.048(6) 0.054(5)
C106 0.070(5) 0.074(5) 0.245(13) -0.042(7) -0.034(7) 0.022(4)
C107 0.071(5) 0.136(7) 0.149(8) -0.097(6) 0.011(5) 0.013(5)
C108 0.132(8) 0.120(7) 0.104(6) -0.045(6) 0.019(6) 0.008(6)
C109 0.140(8) 0.078(5) 0.098(6) -0.027(4) -0.044(5) -0.031(5)
C110 0.097(6) 0.091(6) 0.168(9) -0.056(7) -0.036(6) 0.001(5)
C111 0.067(5) 0.060(4) 0.141(7) -0.015(5) 0.013(5) -0.002(3)
C112 0.136(7) 0.084(5) 0.105(6) -0.031(5) -0.002(5) -0.022(5)
C113 0.098(6) 0.112(6) 0.081(5) -0.037(5) -0.005(4) 0.011(5)
C114 0.084(5) 0.098(5) 0.068(5) -0.024(4) 0.003(4) -0.002(4)
C115 0.083(5) 0.098(6) 0.123(7) -0.040(5) -0.009(5) 0.022(4)
C116 0.091(6) 0.093(5) 0.093(6) -0.036(4) -0.024(4) 0.025(4)
C117 0.158(8) 0.068(5) 0.083(5) -0.008(4) 0.002(5) 0.002(5)
C118 0.140(7) 0.064(4) 0.083(5) -0.009(4) -0.012(5) 0.001(5)
C119 0.088(6) 0.117(7) 0.121(7) -0.063(6) -0.015(5) -0.003(5)
C120 0.069(5) 0.098(5) 0.096(6) -0.025(5) -0.002(4) -0.021(4)
C121 0.264(14) 0.073(6) 0.094(6) -0.021(5) 0.028(8) 0.011(8)
C122 0.115(7) 0.065(4) 0.090(6) 0.008(4) -0.043(5) -0.012(4)
C123 0.084(6) 0.135(8) 0.269(14) -0.123(10) -0.049(7) 0.042(6)
C124 0.151(9) 0.064(5) 0.128(7) 0.017(5) 0.052(6) 0.022(5)
C125 0.204(12) 0.110(7) 0.110(7) -0.045(6) 0.012(7) -0.050(8)
C126 0.149(8) 0.159(8) 0.136(8) -0.105(7) -0.085(6) 0.085(7)
C127 0.100(7) 0.107(7) 0.227(13) -0.082(8) -0.060(8) 0.009(6)
C128 0.111(8) 0.139(8) 0.166(9) -0.096(8) 0.004(7) -0.031(6)
C129 0.180(11) 0.074(6) 0.252(15) -0.028(8) 0.048(10) -0.043(7)
C130 0.33(2) 0.38(2) 0.237(17) -0.255(19) 0.135(15) -0.208(19)
C131 0.259(16) 0.265(17) 0.104(9) -0.072(10) 0.009(9) -0.132(13)
C132 0.106(7) 0.149(9) 0.235(14) -0.136(10) 0.004(8) -0.019(6)
C133 0.150(9) 0.182(11) 0.113(8) -0.007(7) 0.015(7) -0.047(8)
C138 0.070(11) 0.122(16) 0.081(12) -0.013(12) 0.024(9) -0.005(11)
C139 0.068(10) 0.086(11) 0.055(12) -0.008(9) -0.004(8) -0.005(9)
C135 0.046(8) 0.076(11) 0.097(12) -0.045(10) -0.009(8) 0.017(7)
C134 0.030(7) 0.064(9) 0.099(13) -0.035(8) -0.011(7) -0.001(6)
C136 0.084(6) 0.091(6) 0.256(14) -0.080(8) -0.049(8) 0.020(5)
C137 0.100(8) 0.265(16) 0.173(11) -0.086(11) -0.024(8) -0.003(9)
C140 0.50(2) 0.269(9) 0.144(7) -0.005(7) -0.124(9) -0.148(12)
C141 0.50(2) 0.269(9) 0.144(7) -0.005(7) -0.124(9) -0.148(12)
C142 0.50(2) 0.269(9) 0.144(7) -0.005(7) -0.124(9) -0.148(12)
C143 0.50(2) 0.269(9) 0.144(7) -0.005(7) -0.124(9) -0.148(12)
C144 0.50(2) 0.269(9) 0.144(7) -0.005(7) -0.124(9) -0.148(12)
Li1 0.072(7) 0.050(5) 0.058(6) -0.013(4) -0.013(5) 0.002(5)
Li2 0.064(6) 0.051(5) 0.080(7) -0.025(5) -0.011(5) 0.002(5)
Li3 0.065(6) 0.053(5) 0.095(8) -0.027(5) -0.005(6) 0.006(5)
Li4 0.072(7) 0.057(6) 0.076(7) -0.027(5) -0.007(5) 0.000(5)

loop_
_atom_type_symbol
_atom_type_description
_atom_type_scat_dispersion_real
_atom_type_scat_dispersion_imag
_atom_type_scat_source
Ni Ni -3.0029 0.5091
;
International Tables for Crystallography
(Vol. C, Tables 4.2.6.8 and 6.1.1.4)
;
C C 0.0181 0.0091
;
International Tables for Crystallography
(Vol. C, Tables 4.2.6.8 and 6.1.1.4)
;
O O 0.0492 0.0322
;
International Tables for Crystallography
(Vol. C, Tables 4.2.6.8 and 6.1.1.4)
;
Li Li 0.0008 0.0003
;
International Tables for Crystallography
(Vol. C, Tables 4.2.6.8 and 6.1.1.4)
;
H H 0.0000 0.0000
;
International Tables for Crystallography
(Vol. C, Table 6.1.1.4)
;

loop_
_geom_angle_atom_site_label_1
_geom_angle_atom_site_label_2
_geom_angle_atom_site_label_3
_geom_angle
C9 Ni1 C2 134.3(3)
C9 Ni1 C1 95.7(2)
C2 Ni1 C1 41.6(2)
C9 Ni1 C8 95.9(2)
C2 Ni1 C8 129.4(3)
C1 Ni1 C8 164.3(3)
C9 Ni1 C3 168.1(2)
C2 Ni1 C3 38.5(2)
C1 Ni1 C3 74.1(2)
C8 Ni1 C3 93.2(3)
C25 Ni2 C18 135.0(2)
C25 Ni2 C24 95.2(2)
C18 Ni2 C24 129.0(2)
C25 Ni2 C17 95.9(2)
C18 Ni2 C17 42.1(2)
C24 Ni2 C17 166.5(3)
C25 Ni2 C19 166.9(2)
C18 Ni2 C19 38.4(2)
C24 Ni2 C19 94.3(2)
C17 Ni2 C19 73.7(2)
C41 Ni3 C34 133.4(3)
C41 Ni3 C40 95.2(2)
C34 Ni3 C40 130.5(3)
C41 Ni3 C33 95.6(2)
C34 Ni3 C33 41.1(2)
C40 Ni3 C33 166.8(3)
C41 Ni3 C35 166.4(2)
C34 Ni3 C35 39.7(2)
C40 Ni3 C35 94.8(2)
C33 Ni3 C35 73.4(2)
C57 Ni4 C50 136.1(3)
C57 Ni4 C49 96.1(2)
C50 Ni4 C49 42.3(3)
C57 Ni4 C56 96.9(2)
C50 Ni4 C56 126.7(3)
C49 Ni4 C56 163.6(3)
C57 Ni4 C51 168.3(3)
C50 Ni4 C51 37.4(3)
C49 Ni4 C51 74.3(3)
C56 Ni4 C51 91.4(3)
C65 O1 C72 113.5(5)
C65 O1 Li1 116.1(4)
C72 O1 Li1 109.7(4)
C66 O2 C67 114.2(5)
C66 O2 Li1 108.9(4)
C67 O2 Li1 113.4(4)
C69 O3 C68 114.4(4)
C69 O3 Li1 115.0(4)
C68 O3 Li1 110.8(4)
C71 O4 C70 114.2(4)
C71 O4 Li1 115.3(4)
C70 O4 Li1 110.5(4)
C73 O5 C80 114.3(4)
C73 O5 Li1 118.5(4)
C80 O5 Li1 107.9(4)
C74 O6 C75 114.3(4)
C74 O6 Li1 107.0(4)
C75 O6 Li1 112.7(4)
C76 O7 C77 114.2(4)
C76 O7 Li1 112.1(4)
C77 O7 Li1 112.1(4)
C78 O8 C79 113.4(4)
C78 O8 Li1 112.8(4)
C79 O8 Li1 114.1(4)
C88 O9 C81 114.5(4)
C88 O9 Li2 107.4(4)
C81 O9 Li2 114.1(4)
C83 O10 C82 114.6(4)
C83 O10 Li2 112.4(4)
C82 O10 Li2 110.4(4)
C84 O11 C85 113.1(4)
C84 O11 Li2 112.7(4)
C85 O11 Li2 114.5(4)
C86 O12 C87 113.5(4)
C86 O12 Li2 108.6(4)
C87 O12 Li2 115.2(4)
C89 O13 C96 113.9(4)
C89 O13 Li2 110.7(4)
C96 O13 Li2 113.4(4)
C91 O14 C90 112.6(4)
C91 O14 Li2 109.4(4)
C90 O14 Li2 115.7(4)
C92 O15 C93 112.6(4)
C92 O15 Li2 115.1(4)
C93 O15 Li2 109.8(4)
C95 O16 C94 114.0(4)
C95 O16 Li2 111.0(4)
C94 O16 Li2 114.8(4)
C104 O17 C97 114.9(8)
C104 O17 Li3 117.1(6)
C97 O17 Li3 110.7(5)
C99 O18 C98 116.6(6)
C99 O18 Li3 110.6(5)
C98 O18 Li3 112.6(5)
C100 O19 C101 111.2(6)
C100 O19 Li3 115.3(5)
C101 O19 Li3 111.9(4)
C103 O20 C102 115.2(8)
C103 O20 Li3 108.0(6)
C102 O20 Li3 113.1(5)
C112 O21 C105 111.5(5)
C112 O21 Li3 116.4(5)
C105 O21 Li3 108.5(5)
C106 O22 C107 112.2(7)
C106 O22 Li3 116.2(5)
C107 O22 Li3 106.0(5)
C108 O23 C109 114.8(6)
C108 O23 Li3 116.3(5)
C109 O23 Li3 107.9(5)
C110 O24 C111 112.3(6)
C110 O24 Li3 115.9(6)
C111 O24 Li3 108.6(5)
C113 O25 C120 115.5(6)
C113 O25 Li4 112.2(5)
C120 O25 Li4 108.4(5)
C115 O26 C114 114.7(5)
C115 O26 Li4 112.5(5)
C114 O26 Li4 109.7(4)
C117 O27 C116 113.9(6)
C117 O27 Li4 116.2(5)
C116 O27 Li4 107.4(5)
C119 O28 C118 115.2(6)
C119 O28 Li4 114.3(5)
C118 O28 Li4 110.8(5)
C121 O29 C128 115.5(7)
C121 O29 Li4 116.7(6)
C128 O29 Li4 103.2(5)
C123 O30 C122 110.4(7)
C123 O30 Li4 122.0(6)
C122 O30 Li4 105.9(5)
C125 O31 C124 116.5(8)
C125 O31 Li4 111.9(6)
C124 O31 Li4 101.2(5)
C127 O32 C126 112.7(7)
C127 O32 Li4 118.1(6)
C126 O32 Li4 112.8(6)
C132 O33 C129 105.9(10)
C2 C1 Ni1 67.2(3)
C2 C1 H1A 117.0
Ni1 C1 H1A 117.0
C2 C1 H1B 117.0
Ni1 C1 H1B 117.0
H1A C1 H1B 114.0
C3 C2 C1 128.4(8)
C3 C2 Ni1 77.1(4)
C1 C2 Ni1 71.2(4)
C3 C2 H2 115.0
C1 C2 H2 115.0
Ni1 C2 H2 115.0
C2 C3 C4 126.8(8)
C2 C3 Ni1 64.5(4)
C4 C3 Ni1 130.1(4)
C2 C3 H3 109.5
C4 C3 H3 109.5
Ni1 C3 H3 109.5
C3 C4 C5 116.4(5)
C3 C4 H4A 108.2
C5 C4 H4A 108.2
C3 C4 H4B 108.2
C5 C4 H4B 108.2
H4A C4 H4B 107.4
C6 C5 C4 115.4(5)
C6 C5 H5A 108.4
C4 C5 H5A 108.4
C6 C5 H5B 108.4
C4 C5 H5B 108.4
H5A C5 H5B 107.5
C7 C6 C5 121.1(6)
C7 C6 H6 119.4
C5 C6 H6 119.4
C8 C7 C6 124.5(6)
C8 C7 H7 117.8
C6 C7 H7 117.8
C7 C8 Ni1 99.8(4)
C7 C8 H8A 111.8
Ni1 C8 H8A 111.8
C7 C8 H8B 111.8
Ni1 C8 H8B 111.8
H8A C8 H8B 109.5
C10 C9 C14 116.0(5)
C10 C9 Ni1 122.1(4)
C14 C9 Ni1 121.9(4)
C11 C10 C9 121.7(5)
C11 C10 C15 119.6(5)
C9 C10 C15 118.7(5)
C10 C11 C12 120.9(5)
C10 C11 H11 119.6
C12 C11 H11 119.6
C13 C12 C11 119.1(5)
C13 C12 H12 120.5
C11 C12 H12 120.5
C12 C13 C14 120.4(5)
C12 C13 H13 119.8
C14 C13 H13 119.8
C13 C14 C9 122.0(5)
C13 C14 C16 118.5(5)
C9 C14 C16 119.5(5)
C10 C15 H15A 109.5
C10 C15 H15B 109.5
H15A C15 H15B 109.5
C10 C15 H15C 109.5
H15A C15 H15C 109.5
H15B C15 H15C 109.5
C14 C16 H16A 109.5
C14 C16 H16B 109.5
H16A C16 H16B 109.5
C14 C16 H16C 109.5
H16A C16 H16C 109.5
H16B C16 H16C 109.5
C18 C17 Ni2 67.9(3)
C18 C17 H17A 116.9
Ni2 C17 H17A 116.9
C18 C17 H17B 116.9
Ni2 C17 H17B 116.9
H17A C17 H17B 113.9
C19 C18 C17 125.6(6)
C19 C18 Ni2 76.6(3)
C17 C18 Ni2 70.0(3)
C19 C18 H18 116.5
C17 C18 H18 116.5
Ni2 C18 H18 116.5
C18 C19 C20 123.9(6)
C18 C19 Ni2 65.0(3)
C20 C19 Ni2 129.0(4)
C18 C19 H19 110.5
C20 C19 H19 110.5
Ni2 C19 H19 110.5
C19 C20 C21 116.4(4)
C19 C20 H20A 108.2
C21 C20 H20A 108.2
C19 C20 H20B 108.2
C21 C20 H20B 108.2
H20A C20 H20B 107.3
C22 C21 C20 112.6(5)
C22 C21 H21A 109.1
C20 C21 H21A 109.1
C22 C21 H21B 109.1
C20 C21 H21B 109.1
H21A C21 H21B 107.8
C23 C22 C21 123.4(6)
C23 C22 H22 118.3
C21 C22 H22 118.3
C22 C23 C24 124.5(6)
C22 C23 H23 117.8
C24 C23 H23 117.8
C23 C24 Ni2 100.2(4)
C23 C24 H24A 111.7
Ni2 C24 H24A 111.7
C23 C24 H24B 111.7
Ni2 C24 H24B 111.7
H24A C24 H24B 109.5
C26 C25 C30 116.5(5)
C26 C25 Ni2 122.5(4)
C30 C25 Ni2 121.0(4)
C27 C26 C25 122.1(5)
C27 C26 C31 118.1(5)
C25 C26 C31 119.9(5)
C26 C27 C28 120.2(5)
C26 C27 H27 119.9
C28 C27 H27 119.9
C29 C28 C27 118.7(5)
C29 C28 H28 120.6
C27 C28 H28 120.6
C28 C29 C30 121.2(5)
C28 C29 H29 119.4
C30 C29 H29 119.4
C29 C30 C25 121.3(5)
C29 C30 C32 119.5(5)
C25 C30 C32 119.2(5)
C26 C31 H31A 109.5
C26 C31 H31B 109.5
H31A C31 H31B 109.5
C26 C31 H31C 109.5
H31A C31 H31C 109.5
H31B C31 H31C 109.5
C30 C32 H32A 109.5
C30 C32 H32B 109.5
H32A C32 H32B 109.5
C30 C32 H32C 109.5
H32A C32 H32C 109.5
H32B C32 H32C 109.5
C34 C33 Ni3 68.4(3)
C34 C33 H33A 116.8
Ni3 C33 H33A 116.8
C34 C33 H33B 116.8
Ni3 C33 H33B 116.8
H33A C33 H33B 113.8
C35 C34 C33 123.6(7)
C35 C34 Ni3 75.2(3)
C33 C34 Ni3 70.5(3)
C35 C34 H34 117.6
C33 C34 H34 117.6
Ni3 C34 H34 117.6
C34 C35 C36 121.9(7)
C34 C35 Ni3 65.1(3)
C36 C35 Ni3 128.4(4)
C34 C35 H35 111.2
C36 C35 H35 111.2
Ni3 C35 H35 111.2
C35 C36 C37 117.6(5)
C35 C36 H36A 107.9
C37 C36 H36A 107.9
C35 C36 H36B 107.9
C37 C36 H36B 107.9
H36A C36 H36B 107.2
C38 C37 C36 112.7(5)
C38 C37 H37A 109.0
C36 C37 H37A 109.0
C38 C37 H37B 109.0
C36 C37 H37B 109.0
H37A C37 H37B 107.8
C39 C38 C37 122.5(7)
C39 C38 H38 118.8
C37 C38 H38 118.8
C38 C39 C40 125.5(6)
C38 C39 H39 117.2
C40 C39 H39 117.2
C39 C40 Ni3 100.4(4)
C39 C40 H40A 111.7
Ni3 C40 H40A 111.7
C39 C40 H40B 111.7
Ni3 C40 H40B 111.7
H40A C40 H40B 109.5
C42 C41 C46 114.8(5)
C42 C41 Ni3 123.2(4)
C46 C41 Ni3 121.8(5)
C43 C42 C41 123.1(5)
C43 C42 C47 118.5(5)
C41 C42 C47 118.4(5)
C42 C43 C44 120.7(6)
C42 C43 H43 119.6
C44 C43 H43 119.6
C45 C44 C43 118.6(5)
C45 C44 H44 120.7
C43 C44 H44 120.7
C44 C45 C46 121.8(5)
C44 C45 H45 119.1
C46 C45 H45 119.1
C45 C46 C41 121.0(6)
C45 C46 C48 120.2(5)
C41 C46 C48 118.8(5)
C42 C47 H47A 109.5
C42 C47 H47B 109.5
H47A C47 H47B 109.5
C42 C47 H47C 109.5
H47A C47 H47C 109.5
H47B C47 H47C 109.5
C46 C48 H48A 109.5
C46 C48 H48B 109.5
H48A C48 H48B 109.5
C46 C48 H48C 109.5
H48A C48 H48C 109.5
H48B C48 H48C 109.5
C50 C49 Ni4 66.0(3)
C50 C49 H49A 117.1
Ni4 C49 H49A 117.1
C50 C49 H49B 117.1
Ni4 C49 H49B 117.1
H49A C49 H49B 114.2
C51 C50 C49 131.5(8)
C51 C50 Ni4 78.5(4)
C49 C50 Ni4 71.7(4)
C51 C50 H50 113.4
C49 C50 H50 113.4
Ni4 C50 H50 113.4
C50 C51 C52 130.8(9)
C50 C51 Ni4 64.1(4)
C52 C51 Ni4 133.4(5)
C50 C51 H51 107.2
C52 C51 H51 107.2
Ni4 C51 H51 107.2
C51 C52 C53 116.5(5)
C51 C52 H52A 108.2
C53 C52 H52A 108.2
C51 C52 H52B 108.2
C53 C52 H52B 108.2
H52A C52 H52B 107.3
C54 C53 C52 115.8(6)
C54 C53 H53A 108.3
C52 C53 H53A 108.3
C54 C53 H53B 108.3
C52 C53 H53B 108.3
H53A C53 H53B 107.4
C55 C54 C53 121.7(8)
C55 C54 H54 119.1
C53 C54 H54 119.1
C56 C55 C54 123.0(8)
C56 C55 H55 118.5
C54 C55 H55 118.5
C55 C56 Ni4 99.0(5)
C55 C56 H56A 112.0
Ni4 C56 H56A 112.0
C55 C56 H56B 112.0
Ni4 C56 H56B 112.0
H56A C56 H56B 109.6
C62 C57 C58 116.5(5)
C62 C57 Ni4 122.2(4)
C58 C57 Ni4 121.3(5)
C59 C58 C57 121.1(6)
C59 C58 C63 119.4(5)
C57 C58 C63 119.5(5)
C58 C59 C60 121.1(5)
C58 C59 H59 119.5
C60 C59 H59 119.5
C59 C60 C61 118.8(5)
C59 C60 H60 120.6
C61 C60 H60 120.6
C62 C61 C60 121.3(6)
C62 C61 H61 119.4
C60 C61 H61 119.4
C61 C62 C57 121.3(5)
C61 C62 C64 119.4(6)
C57 C62 C64 119.3(5)
C58 C63 H63A 109.5
C58 C63 H63B 109.5
H63A C63 H63B 109.5
C58 C63 H63C 109.5
H63A C63 H63C 109.5
H63B C63 H63C 109.5
C62 C64 H64A 109.5
C62 C64 H64B 109.5
H64A C64 H64B 109.5
C62 C64 H64C 109.5
H64A C64 H64C 109.5
H64B C64 H64C 109.5
O1 C65 C66 105.9(5)
O1 C65 H65A 110.6
C66 C65 H65A 110.6
O1 C65 H65B 110.6
C66 C65 H65B 110.6
H65A C65 H65B 108.7
O2 C66 C65 112.2(6)
O2 C66 H66A 109.2
C65 C66 H66A 109.2
O2 C66 H66B 109.2
C65 C66 H66B 109.2
H66A C66 H66B 107.9
O2 C67 C68 106.2(5)
O2 C67 H67A 110.5
C68 C67 H67A 110.5
O2 C67 H67B 110.5
C68 C67 H67B 110.5
H67A C67 H67B 108.7
O3 C68 C67 112.2(5)
O3 C68 H68A 109.2
C67 C68 H68A 109.2
O3 C68 H68B 109.2
C67 C68 H68B 109.2
H68A C68 H68B 107.9
O3 C69 C70 107.1(4)
O3 C69 H69A 110.3
C70 C69 H69A 110.3
O3 C69 H69B 110.3
C70 C69 H69B 110.3
H69A C69 H69B 108.6
O4 C70 C69 110.2(5)
O4 C70 H70A 109.6
C69 C70 H70A 109.6
O4 C70 H70B 109.6
C69 C70 H70B 109.6
H70A C70 H70B 108.1
O4 C71 C72 108.3(5)
O4 C71 H71A 110.0
C72 C71 H71A 110.0
O4 C71 H71B 110.0
C72 C71 H71B 110.0
H71A C71 H71B 108.4
O1 C72 C71 110.3(5)
O1 C72 H72A 109.6
C71 C72 H72A 109.6
O1 C72 H72B 109.6
C71 C72 H72B 109.6
H72A C72 H72B 108.1
O5 C73 C74 107.1(4)
O5 C73 H73A 110.3
C74 C73 H73A 110.3
O5 C73 H73B 110.3
C74 C73 H73B 110.3
H73A C73 H73B 108.5
O6 C74 C73 112.2(5)
O6 C74 H74A 109.2
C73 C74 H74A 109.2
O6 C74 H74B 109.2
C73 C74 H74B 109.2
H74A C74 H74B 107.9
O6 C75 C76 107.7(5)
O6 C75 H75A 110.2
C76 C75 H75A 110.2
O6 C75 H75B 110.2
C76 C75 H75B 110.2
H75A C75 H75B 108.5
O7 C76 C75 111.9(5)
O7 C76 H76A 109.2
C75 C76 H76A 109.2
O7 C76 H76B 109.2
C75 C76 H76B 109.2
H76A C76 H76B 107.9
O7 C77 C78 107.2(4)
O7 C77 H77A 110.3
C78 C77 H77A 110.3
O7 C77 H77B 110.3
C78 C77 H77B 110.3
H77A C77 H77B 108.5
O8 C78 C77 109.8(4)
O8 C78 H78A 109.7
C77 C78 H78A 109.7
O8 C78 H78B 109.7
C77 C78 H78B 109.7
H78A C78 H78B 108.2
O8 C79 C80 106.6(4)
O8 C79 H79A 110.4
C80 C79 H79A 110.4
O8 C79 H79B 110.4
C80 C79 H79B 110.4
H79A C79 H79B 108.6
O5 C80 C79 110.7(5)
O5 C80 H80A 109.5
C79 C80 H80A 109.5
O5 C80 H80B 109.5
C79 C80 H80B 109.5
H80A C80 H80B 108.1
O9 C81 C82 107.8(5)
O9 C81 H81A 110.1
C82 C81 H81A 110.1
O9 C81 H81B 110.1
C82 C81 H81B 110.1
H81A C81 H81B 108.5
O10 C82 C81 111.2(5)
O10 C82 H82A 109.4
C81 C82 H82A 109.4
O10 C82 H82B 109.4
C81 C82 H82B 109.4
H82A C82 H82B 108.0
O10 C83 C84 107.1(4)
O10 C83 H83A 110.3
C84 C83 H83A 110.3
O10 C83 H83B 110.3
C84 C83 H83B 110.3
H83A C83 H83B 108.5
O11 C84 C83 110.4(4)
O11 C84 H84A 109.6
C83 C84 H84A 109.6
O11 C84 H84B 109.6
C83 C84 H84B 109.6
H84A C84 H84B 108.1
O11 C85 C86 106.5(4)
O11 C85 H85A 110.4
C86 C85 H85A 110.4
O11 C85 H85B 110.4
C86 C85 H85B 110.4
H85A C85 H85B 108.6
O12 C86 C85 110.7(5)
O12 C86 H86A 109.5
C85 C86 H86A 109.5
O12 C86 H86B 109.5
C85 C86 H86B 109.5
H86A C86 H86B 108.1
O12 C87 C88 106.8(4)
O12 C87 H87A 110.4
C88 C87 H87A 110.4
O12 C87 H87B 110.4
C88 C87 H87B 110.4
H87A C87 H87B 108.6
O9 C88 C87 111.8(5)
O9 C88 H88A 109.3
C87 C88 H88A 109.3
O9 C88 H88B 109.3
C87 C88 H88B 109.3
H88A C88 H88B 107.9
O13 C89 C90 111.1(5)
O13 C89 H89A 109.4
C90 C89 H89A 109.4
O13 C89 H89B 109.4
C90 C89 H89B 109.4
H89A C89 H89B 108.0
O14 C90 C89 106.5(5)
O14 C90 H90A 110.4
C89 C90 H90A 110.4
O14 C90 H90B 110.4
C89 C90 H90B 110.4
H90A C90 H90B 108.6
O14 C91 C92 112.7(5)
O14 C91 H91A 109.0
C92 C91 H91A 109.0
O14 C91 H91B 109.0
C92 C91 H91B 109.0
H91A C91 H91B 107.8
O15 C92 C91 105.7(4)
O15 C92 H92A 110.6
C91 C92 H92A 110.6
O15 C92 H92B 110.6
C91 C92 H92B 110.6
H92A C92 H92B 108.7
O15 C93 C94 110.8(5)
O15 C93 H93A 109.5
C94 C93 H93A 109.5
O15 C93 H93B 109.5
C94 C93 H93B 109.5
H93A C93 H93B 108.1
O16 C94 C93 107.6(4)
O16 C94 H94A 110.2
C93 C94 H94A 110.2
O16 C94 H94B 110.2
C93 C94 H94B 110.2
H94A C94 H94B 108.5
O16 C95 C96 111.3(4)
O16 C95 H95A 109.4
C96 C95 H95A 109.4
O16 C95 H95B 109.4
C96 C95 H95B 109.4
H95A C95 H95B 108.0
O13 C96 C95 106.9(4)
O13 C96 H96A 110.3
C95 C96 H96A 110.3
O13 C96 H96B 110.3
C95 C96 H96B 110.3
H96A C96 H96B 108.6
C98 C97 O17 122.3(8)
C98 C97 H97A 106.7
O17 C97 H97A 106.7
C98 C97 H97B 106.7
O17 C97 H97B 106.7
H97A C97 H97B 106.6
C97 C98 O18 116.6(8)
C97 C98 H98A 108.1
O18 C98 H98A 108.1
C97 C98 H98B 108.1
O18 C98 H98B 108.1
H98A C98 H98B 107.3
C100 C99 O18 120.4(7)
C100 C99 H99A 107.2
O18 C99 H99A 107.2
C100 C99 H99B 107.2
O18 C99 H99B 107.2
H99A C99 H99B 106.9
C99 C100 O19 116.1(7)
C99 C100 H10A 108.3
O19 C100 H10A 108.3
C99 C100 H10B 108.3
O19 C100 H10B 108.3
H10A C100 H10B 107.4
C102 C101 O19 120.5(7)
C102 C101 H10O 107.2
O19 C101 H10O 107.2
C102 C101 H10P 107.2
O19 C101 H10P 107.2
H10O C101 H10P 106.8
C101 C102 O20 118.1(8)
C101 C102 H10Q 107.8
O20 C102 H10Q 107.8
C101 C102 H10R 107.8
O20 C102 H10R 107.8
H10Q C102 H10R 107.1
C104 C103 O20 123.2(8)
C104 C103 H10C 106.5
O20 C103 H10C 106.5
C104 C103 H10D 106.5
O20 C103 H10D 106.5
H10C C103 H10D 106.5
C103 C104 O17 114.1(9)
C103 C104 H10S 108.7
O17 C104 H10S 108.7
C103 C104 H10T 108.7
O17 C104 H10T 108.7
H10S C104 H10T 107.6
O21 C105 C106 111.0(6)
O21 C105 H10E 109.4
C106 C105 H10E 109.4
O21 C105 H10F 109.4
C106 C105 H10F 109.4
H10E C105 H10F 108.0
O22 C106 C105 106.0(7)
O22 C106 H10G 110.5
C105 C106 H10G 110.5
O22 C106 H10H 110.5
C105 C106 H10H 110.5
H10G C106 H10H 108.7
C108 C107 O22 110.9(6)
C108 C107 H10I 109.5
O22 C107 H10I 109.5
C108 C107 H10J 109.5
O22 C107 H10J 109.5
H10I C107 H10J 108.0
O23 C108 C107 109.9(8)
O23 C108 H10K 109.7
C107 C108 H10K 109.7
O23 C108 H10L 109.7
C107 C108 H10L 109.7
H10K C108 H10L 108.2
C110 C109 O23 111.5(6)
C110 C109 H10M 109.3
O23 C109 H10M 109.3
C110 C109 H10N 109.3
O23 C109 H10N 109.3
H10M C109 H10N 108.0
O24 C110 C109 106.5(7)
O24 C110 H11A 110.4
C109 C110 H11A 110.4
O24 C110 H11B 110.4
C109 C110 H11B 110.4
H11A C110 H11B 108.6
O24 C111 C112 112.8(6)
O24 C111 H11C 109.0
C112 C111 H11C 109.0
O24 C111 H11D 109.0
C112 C111 H11D 109.0
H11C C111 H11D 107.8
O21 C112 C111 104.9(6)
O21 C112 H11E 110.8
C111 C112 H11E 110.8
O21 C112 H11F 110.8
C111 C112 H11F 110.8
H11E C112 H11F 108.8
O25 C113 C114 110.7(7)
O25 C113 H11G 109.5
C114 C113 H11G 109.5
O25 C113 H11H 109.5
C114 C113 H11H 109.5
H11G C113 H11H 108.1
O26 C114 C113 113.0(6)
O26 C114 H11I 109.0
C113 C114 H11I 109.0
O26 C114 H11J 109.0
C113 C114 H11J 109.0
H11I C114 H11J 107.8
O26 C115 C116 108.9(6)
O26 C115 H11K 109.9
C116 C115 H11K 109.9
O26 C115 H11L 109.9
C116 C115 H11L 109.9
H11K C115 H11L 108.3
O27 C116 C115 113.3(6)
O27 C116 H11M 108.9
C115 C116 H11M 108.9
O27 C116 H11N 108.9
C115 C116 H11N 108.9
H11M C116 H11N 107.7
O27 C117 C118 107.3(6)
O27 C117 H11O 110.2
C118 C117 H11O 110.2
O27 C117 H11P 110.2
C118 C117 H11P 110.2
H11O C117 H11P 108.5
O28 C118 C117 110.8(7)
O28 C118 H11Q 109.5
C117 C118 H11Q 109.5
O28 C118 H11R 109.5
C117 C118 H11R 109.5
H11Q C118 H11R 108.1
O28 C119 C120 110.7(7)
O28 C119 H11S 109.5
C120 C119 H11S 109.5
O28 C119 H11T 109.5
C120 C119 H11T 109.5
H11S C119 H11T 108.1
O25 C120 C119 111.7(6)
O25 C120 H12A 109.3
C119 C120 H12A 109.3
O25 C120 H12B 109.3
C119 C120 H12B 109.3
H12A C120 H12B 107.9
O29 C121 C122 105.6(8)
O29 C121 H12O 110.6
C122 C121 H12O 110.6
O29 C121 H12P 110.6
C122 C121 H12P 110.6
H12O C121 H12P 108.8
C121 C122 O30 115.5(6)
C121 C122 H12C 108.4
O30 C122 H12C 108.4
C121 C122 H12D 108.4
O30 C122 H12D 108.4
H12C C122 H12D 107.5
O30 C123 C124 104.1(8)
O30 C123 H12E 110.9
C124 C123 H12E 110.9
O30 C123 H12F 110.9
C124 C123 H12F 110.9
H12E C123 H12F 108.9
O31 C124 C123 116.2(7)
O31 C124 H12G 108.2
C123 C124 H12G 108.2
O31 C124 H12H 108.2
C123 C124 H12H 108.2
H12G C124 H12H 107.4
O31 C125 C126 110.8(8)
O31 C125 H12I 109.5
C126 C125 H12I 109.5
O31 C125 H12J 109.5
C126 C125 H12J 109.5
H12I C125 H12J 108.1
C125 C126 O32 112.0(6)
C125 C126 H12K 109.2
O32 C126 H12K 109.2
C125 C126 H12L 109.2
O32 C126 H12L 109.2
H12K C126 H12L 107.9
O32 C127 C128 108.5(8)
O32 C127 H12Q 110.0
C128 C127 H12Q 110.0
O32 C127 H12R 110.0
C128 C127 H12R 110.0
H12Q C127 H12R 108.4
C127 C128 O29 113.2(8)
C127 C128 H12M 108.9
O29 C128 H12M 108.9
C127 C128 H12N 108.9
O29 C128 H12N 108.9
H12M C128 H12N 107.7
O33 C129 C130 113.4(11)
O33 C129 H12S 108.9
C130 C129 H12S 108.9
O33 C129 H12T 108.9
C130 C129 H12T 108.9
H12S C129 H12T 107.7
C131 C130 C129 100.7(14)
C131 C130 H13A 111.6
C129 C130 H13A 111.6
C131 C130 H13B 111.6
C129 C130 H13B 111.6
H13A C130 H13B 109.4
C130 C131 C132 113.0(12)
C130 C131 H13C 109.0
C132 C131 H13C 109.0
C130 C131 H13D 109.0
C132 C131 H13D 109.0
H13C C131 H13D 107.8
O33 C132 C131 104.5(9)
O33 C132 H13E 110.9
C131 C132 H13E 110.9
O33 C132 H13F 110.9
C131 C132 H13F 110.9
H13E C132 H13F 108.9
C138 C133 H33D 109.5
C138 C133 H33E 109.5
H33D C133 H33E 109.5
C138 C133 H33F 109.5
H33D C133 H33F 109.5
H33E C133 H33F 109.5
C139 C133 H33H 109.5
C139 C133 H33I 109.5
H33H C133 H33I 109.5
C139 C133 H33G 109.5
H33H C133 H33G 109.5
H33I C133 H33G 109.5
C135 C138 C133 101.6(12)
C135 C138 H38D 111.5
C133 C138 H38D 111.5
C135 C138 H38E 111.5
C133 C138 H38E 111.5
H38D C138 H38E 109.3
C134 C139 C133 115.8(12)
C134 C139 H39D 108.3
C133 C139 H39D 108.3
C134 C139 H39E 108.3
C133 C139 H39E 108.3
H39D C139 H39E 107.4
C138 C135 C136 99.8(12)
C138 C135 H35D 111.8
C136 C135 H35D 111.8
C138 C135 H35E 111.8
C136 C135 H35E 111.8
H35D C135 H35E 109.5
C136 C134 C139 113.4(12)
C136 C134 H34D 108.9
C139 C134 H34D 108.9
C136 C134 H34E 108.9
C139 C134 H34E 108.9
H34D C134 H34E 107.7
C134 C136 C137 118.3(11)
C137 C136 C135 92.6(9)
C137 C136 H36D 113.2
C135 C136 H36D 113.2
C137 C136 H36E 113.2
C135 C136 H36E 113.2
H36D C136 H36E 110.5
C134 C136 H38F 107.7
C137 C136 H38F 107.7
C134 C136 H38G 107.7
C137 C136 H38G 107.7
H38F C136 H38G 107.1
C136 C137 H37D 109.5
C136 C137 H37E 109.5
H37D C137 H37E 109.5
C136 C137 H37F 109.5
H37D C137 H37F 109.5
H37E C137 H37F 109.5
C141 C140 H14A 109.5
C141 C140 H14B 109.5
H14A C140 H14B 109.5
C141 C140 H14C 109.5
H14A C140 H14C 109.5
H14B C140 H14C 109.5
C140 C141 C142 79.7(8)
C140 C141 H14D 115.3
C142 C141 H14D 115.3
C140 C141 H14E 115.3
C142 C141 H14E 115.3
H14D C141 H14E 112.3
C143 C142 C141 82.2(12)
C143 C142 H14F 114.9
C141 C142 H14F 114.9
C143 C142 H14G 114.9
C141 C142 H14G 114.9
H14F C142 H14G 112.0
C142 C143 C144 125.9(15)
C142 C143 H14H 105.8
C144 C143 H14H 105.8
C142 C143 H14I 105.8
C144 C143 H14I 105.8
H14H C143 H14I 106.2
C143 C144 H14J 109.5
C143 C144 H14K 109.5
H14J C144 H14K 109.5
C143 C144 H14L 109.5
H14J C144 H14L 109.5
H14K C144 H14L 109.5
O8 Li1 O5 73.9(3)
O8 Li1 O4 150.1(5)
O5 Li1 O4 83.6(3)
O8 Li1 O3 135.6(4)
O5 Li1 O3 148.1(5)
O4 Li1 O3 71.9(3)
O8 Li1 O1 84.9(4)
O5 Li1 O1 80.2(3)
O4 Li1 O1 71.9(3)
O3 Li1 O1 109.9(4)
O8 Li1 O7 71.6(3)
O5 Li1 O7 110.5(4)
O4 Li1 O7 136.1(5)
O3 Li1 O7 76.7(3)
O1 Li1 O7 149.4(5)
O8 Li1 O2 76.3(3)
O5 Li1 O2 139.2(5)
O4 Li1 O2 111.5(4)
O3 Li1 O2 70.7(3)
O1 Li1 O2 70.0(3)
O7 Li1 O2 85.2(3)
O8 Li1 O6 112.1(4)
O5 Li1 O6 70.9(3)
O4 Li1 O6 77.4(3)
O3 Li1 O6 83.8(3)
O1 Li1 O6 139.7(4)
O7 Li1 O6 69.4(3)
O2 Li1 O6 147.7(4)
O11 Li2 O12 73.4(3)
O11 Li2 O16 147.9(5)
O12 Li2 O16 82.0(3)
O11 Li2 O15 83.3(4)
O12 Li2 O15 79.3(3)
O16 Li2 O15 71.9(3)
O11 Li2 O14 78.7(3)
O12 Li2 O14 141.3(5)
O16 Li2 O14 110.8(4)
O15 Li2 O14 71.2(3)
O11 Li2 O13 138.5(4)
O12 Li2 O13 145.7(5)
O16 Li2 O13 71.3(3)
O15 Li2 O13 111.0(4)
O14 Li2 O13 70.5(3)
O11 Li2 O10 71.2(3)
O12 Li2 O10 111.7(4)
O16 Li2 O10 138.8(5)
O15 Li2 O10 146.9(5)
O14 Li2 O10 83.1(3)
O13 Li2 O10 78.1(3)
O11 Li2 O9 111.6(4)
O12 Li2 O9 72.0(3)
O16 Li2 O9 78.9(3)
O15 Li2 O9 141.4(4)
O14 Li2 O9 144.8(5)
O13 Li2 O9 81.9(3)
O10 Li2 O9 69.9(3)
O23 Li3 O24 71.8(3)
O23 Li3 O17 149.4(5)
O24 Li3 O17 137.3(5)
O23 Li3 O22 72.1(3)
O24 Li3 O22 112.1(4)
O17 Li3 O22 84.8(4)
O23 Li3 O21 111.4(4)
O24 Li3 O21 71.5(3)
O17 Li3 O21 78.3(4)
O22 Li3 O21 71.3(3)
O23 Li3 O19 78.4(4)
O24 Li3 O19 85.5(4)
O17 Li3 O19 108.4(4)
O22 Li3 O19 137.8(5)
O21 Li3 O19 149.5(5)
O23 Li3 O18 137.2(5)
O24 Li3 O18 77.5(3)
O17 Li3 O18 70.5(3)
O22 Li3 O18 149.0(5)
O21 Li3 O18 85.3(4)
O19 Li3 O18 70.0(3)
O23 Li3 O20 84.6(4)
O24 Li3 O20 149.5(5)
O17 Li3 O20 70.6(3)
O22 Li3 O20 77.1(3)
O21 Li3 O20 137.1(5)
O19 Li3 O20 70.6(3)
O18 Li3 O20 110.1(4)
O30 Li4 O26 140.9(5)
O30 Li4 O28 84.2(4)
O26 Li4 O28 112.2(4)
O30 Li4 O32 104.6(4)
O26 Li4 O32 87.2(4)
O28 Li4 O32 137.5(5)
O30 Li4 O27 144.6(5)
O26 Li4 O27 73.7(3)
O28 Li4 O27 71.3(3)
O32 Li4 O27 79.4(4)
O30 Li4 O25 80.4(4)
O26 Li4 O25 72.3(3)
O28 Li4 O25 72.0(3)
O32 Li4 O25 150.0(5)
O27 Li4 O25 113.9(4)
O30 Li4 O29 71.3(3)
O26 Li4 O29 78.2(4)
O28 Li4 O29 147.9(5)
O32 Li4 O29 70.7(3)
O27 Li4 O29 139.5(5)
O25 Li4 O29 83.5(4)
O30 Li4 O31 68.7(3)
O26 Li4 O31 147.6(5)
O28 Li4 O31 77.2(4)
O32 Li4 O31 68.2(3)
O27 Li4 O31 81.0(4)
O25 Li4 O31 138.1(5)
O29 Li4 O31 110.9(4)

loop_
_geom_bond_atom_site_label_1
_geom_bond_atom_site_label_2
_geom_bond_distance
Ni1 C9 1.912(6)
Ni1 C2 1.964(6)
Ni1 C1 2.016(6)
Ni1 C8 2.020(6)
Ni1 C3 2.121(6)
Ni2 C25 1.917(5)
Ni2 C18 1.982(5)
Ni2 C24 2.007(6)
Ni2 C17 2.011(5)
Ni2 C19 2.127(6)
Ni3 C41 1.889(6)
Ni3 C34 1.979(6)
Ni3 C40 1.982(6)
Ni3 C33 2.006(6)
Ni3 C35 2.110(6)
Ni4 C57 1.920(6)
Ni4 C50 1.942(6)
Ni4 C49 2.017(6)
Ni4 C56 2.055(7)
Ni4 C51 2.115(7)
O1 C65 1.437(7)
O1 C72 1.439(7)
O1 Li1 2.357(11)
O2 C66 1.410(7)
O2 C67 1.421(6)
O2 Li1 2.446(10)
O3 C69 1.425(6)
O3 C68 1.427(6)
O3 Li1 2.337(9)
O4 C71 1.431(6)
O4 C70 1.440(6)
O4 Li1 2.323(10)
O5 C73 1.441(6)
O5 C80 1.444(6)
O5 Li1 2.273(9)
O6 C74 1.424(6)
O6 C75 1.431(7)
O6 Li1 2.489(11)
O7 C76 1.423(6)
O7 C77 1.430(6)
O7 Li1 2.415(10)
O8 C78 1.432(6)
O8 C79 1.432(5)
O8 Li1 2.266(10)
O9 C88 1.420(6)
O9 C81 1.430(6)
O9 Li2 2.423(11)
O10 C83 1.423(6)
O10 C82 1.445(6)
O10 Li2 2.422(10)
O11 C84 1.423(6)
O11 C85 1.434(6)
O11 Li2 2.288(10)
O12 C86 1.442(7)
O12 C87 1.442(7)
O12 Li2 2.300(10)
O13 C89 1.422(6)
O13 C96 1.431(6)
O13 Li2 2.391(10)
O14 C91 1.392(7)
O14 C90 1.424(6)
O14 Li2 2.382(10)
O15 C92 1.434(6)
O15 C93 1.452(6)
O15 Li2 2.343(11)
O16 C95 1.419(6)
O16 C94 1.444(6)
O16 Li2 2.337(10)
O17 C104 1.366(8)
O17 C97 1.408(10)
O17 Li3 2.345(11)
O18 C99 1.417(8)
O18 C98 1.422(8)
O18 Li3 2.407(11)
O19 C100 1.391(8)
O19 C101 1.407(8)
O19 Li3 2.389(10)
O20 C103 1.394(10)
O20 C102 1.406(9)
O20 Li3 2.414(11)
O21 C112 1.391(8)
O21 C105 1.475(8)
O21 Li3 2.351(11)
O22 C106 1.371(9)
O22 C107 1.526(9)
O22 Li3 2.351(10)
O23 C108 1.349(9)
O23 C109 1.479(8)
O23 Li3 2.293(12)
O24 C110 1.358(9)
O24 C111 1.472(8)
O24 Li3 2.330(11)
O25 C113 1.371(8)
O25 C120 1.420(7)
O25 Li4 2.406(11)
O26 C115 1.405(8)
O26 C114 1.443(7)
O26 Li4 2.296(11)
O27 C117 1.383(8)
O27 C116 1.428(8)
O27 Li4 2.327(11)
O28 C119 1.370(8)
O28 C118 1.404(7)
O28 Li4 2.309(12)
O29 C121 1.339(9)
O29 C128 1.509(10)
O29 Li4 2.441(11)
O30 C123 1.360(10)
O30 C122 1.517(9)
O30 Li4 2.281(10)
O31 C125 1.333(9)
O31 C124 1.455(9)
O31 Li4 2.620(11)
O32 C127 1.322(10)
O32 C126 1.485(10)
O32 Li4 2.311(11)
O33 C132 1.336(10)
O33 C129 1.450(11)
C1 C2 1.414(9)
C1 H1A 0.9900
C1 H1B 0.9900
C2 C3 1.355(9)
C2 H2 1.0000
C3 C4 1.448(8)
C3 H3 1.0000
C4 C5 1.561(7)
C4 H4A 0.9900
C4 H4B 0.9900
C5 C6 1.493(7)
C5 H5A 0.9900
C5 H5B 0.9900
C6 C7 1.406(8)
C6 H6 0.9500
C7 C8 1.375(8)
C7 H7 0.9500
C8 H8A 0.9900
C8 H8B 0.9900
C9 C10 1.415(7)
C9 C14 1.417(7)
C10 C11 1.385(7)
C10 C15 1.502(8)
C11 C12 1.389(7)
C11 H11 0.9500
C12 C13 1.387(7)
C12 H12 0.9500
C13 C14 1.390(7)
C13 H13 0.9500
C14 C16 1.518(7)
C15 H15A 0.9800
C15 H15B 0.9800
C15 H15C 0.9800
C16 H16A 0.9800
C16 H16B 0.9800
C16 H16C 0.9800
C17 C18 1.434(8)
C17 H17A 0.9900
C17 H17B 0.9900
C18 C19 1.358(7)
C18 H18 1.0000
C19 C20 1.484(8)
C19 H19 1.0000
C20 C21 1.543(7)
C20 H20A 0.9900
C20 H20B 0.9900
C21 C22 1.469(8)
C21 H21A 0.9900
C21 H21B 0.9900
C22 C23 1.365(8)
C22 H22 0.9500
C23 C24 1.432(9)
C23 H23 0.9500
C24 H24A 0.9900
C24 H24B 0.9900
C25 C26 1.400(7)
C25 C30 1.414(7)
C26 C27 1.388(7)
C26 C31 1.501(7)
C27 C28 1.406(7)
C27 H27 0.9500
C28 C29 1.371(7)
C28 H28 0.9500
C29 C30 1.396(7)
C29 H29 0.9500
C30 C32 1.519(7)
C31 H31A 0.9800
C31 H31B 0.9800
C31 H31C 0.9800
C32 H32A 0.9800
C32 H32B 0.9800
C32 H32C 0.9800
C33 C34 1.400(8)
C33 H33A 0.9900
C33 H33B 0.9900
C34 C35 1.394(8)
C34 H34 1.0000
C35 C36 1.465(8)
C35 H35 1.0000
C36 C37 1.532(7)
C36 H36A 0.9900
C36 H36B 0.9900
C37 C38 1.515(8)
C37 H37A 0.9900
C37 H37B 0.9900
C38 C39 1.371(9)
C38 H38 0.9500
C39 C40 1.413(9)
C39 H39 0.9500
C40 H40A 0.9900
C40 H40B 0.9900
C41 C42 1.412(8)
C41 C46 1.440(7)
C42 C43 1.375(7)
C42 C47 1.516(7)
C43 C44 1.383(7)
C43 H43 0.9500
C44 C45 1.382(8)
C44 H44 0.9500
C45 C46 1.384(7)
C45 H45 0.9500
C46 C48 1.497(8)
C47 H47A 0.9800
C47 H47B 0.9800
C47 H47C 0.9800
C48 H48A 0.9800
C48 H48B 0.9800
C48 H48C 0.9800
C49 C50 1.430(9)
C49 H49A 0.9900
C49 H49B 0.9900
C50 C51 1.310(10)
C50 H50 1.0000
C51 C52 1.431(9)
C51 H51 1.0000
C52 C53 1.575(8)
C52 H52A 0.9900
C52 H52B 0.9900
C53 C54 1.452(9)
C53 H53A 0.9900
C53 H53B 0.9900
C54 C55 1.410(10)
C54 H54 0.9500
C55 C56 1.372(10)
C55 H55 0.9500
C56 H56A 0.9900
C56 H56B 0.9900
C57 C62 1.409(8)
C57 C58 1.432(7)
C58 C59 1.384(7)
C58 C63 1.500(8)
C59 C60 1.385(7)
C59 H59 0.9500
C60 C61 1.391(7)
C60 H60 0.9500
C61 C62 1.386(7)
C61 H61 0.9500
C62 C64 1.518(7)
C63 H63A 0.9800
C63 H63B 0.9800
C63 H63C 0.9800
C64 H64A 0.9800
C64 H64B 0.9800
C64 H64C 0.9800
C65 C66 1.494(9)
C65 H65A 0.9900
C65 H65B 0.9900
C66 H66A 0.9900
C66 H66B 0.9900
C67 C68 1.506(9)
C67 H67A 0.9900
C67 H67B 0.9900
C68 H68A 0.9900
C68 H68B 0.9900
C69 C70 1.506(7)
C69 H69A 0.9900
C69 H69B 0.9900
C70 H70A 0.9900
C70 H70B 0.9900
C71 C72 1.497(8)
C71 H71A 0.9900
C71 H71B 0.9900
C72 H72A 0.9900
C72 H72B 0.9900
C73 C74 1.502(8)
C73 H73A 0.9900
C73 H73B 0.9900
C74 H74A 0.9900
C74 H74B 0.9900
C75 C76 1.498(8)
C75 H75A 0.9900
C75 H75B 0.9900
C76 H76A 0.9900
C76 H76B 0.9900
C77 C78 1.506(7)
C77 H77A 0.9900
C77 H77B 0.9900
C78 H78A 0.9900
C78 H78B 0.9900
C79 C80 1.472(7)
C79 H79A 0.9900
C79 H79B 0.9900
C80 H80A 0.9900
C80 H80B 0.9900
C81 C82 1.475(8)
C81 H81A 0.9900
C81 H81B 0.9900
C82 H82A 0.9900
C82 H82B 0.9900
C83 C84 1.506(7)
C83 H83A 0.9900
C83 H83B 0.9900
C84 H84A 0.9900
C84 H84B 0.9900
C85 C86 1.495(8)
C85 H85A 0.9900
C85 H85B 0.9900
C86 H86A 0.9900
C86 H86B 0.9900
C87 C88 1.493(8)
C87 H87A 0.9900
C87 H87B 0.9900
C88 H88A 0.9900
C88 H88B 0.9900
C89 C90 1.526(8)
C89 H89A 0.9900
C89 H89B 0.9900
C90 H90A 0.9900
C90 H90B 0.9900
C91 C92 1.506(8)
C91 H91A 0.9900
C91 H91B 0.9900
C92 H92A 0.9900
C92 H92B 0.9900
C93 C94 1.479(8)
C93 H93A 0.9900
C93 H93B 0.9900
C94 H94A 0.9900
C94 H94B 0.9900
C95 C96 1.501(7)
C95 H95A 0.9900
C95 H95B 0.9900
C96 H96A 0.9900
C96 H96B 0.9900
C97 C98 1.271(10)
C97 H97A 0.9900
C97 H97B 0.9900
C98 H98A 0.9900
C98 H98B 0.9900
C99 C100 1.330(10)
C99 H99A 0.9900
C99 H99B 0.9900
C100 H10A 0.9900
C100 H10B 0.9900
C101 C102 1.329(10)
C101 H10O 0.9900
C101 H10P 0.9900
C102 H10Q 0.9900
C102 H10R 0.9900
C103 C104 1.348(11)
C103 H10C 0.9900
C103 H10D 0.9900
C104 H10S 0.9900
C104 H10T 0.9900
C105 C106 1.499(12)
C105 H10E 0.9900
C105 H10F 0.9900
C106 H10G 0.9900
C106 H10H 0.9900
C107 C108 1.407(10)
C107 H10I 0.9900
C107 H10J 0.9900
C108 H10K 0.9900
C108 H10L 0.9900
C109 C110 1.452(10)
C109 H10M 0.9900
C109 H10N 0.9900
C110 H11A 0.9900
C110 H11B 0.9900
C111 C112 1.479(9)
C111 H11C 0.9900
C111 H11D 0.9900
C112 H11E 0.9900
C112 H11F 0.9900
C113 C114 1.458(9)
C113 H11G 0.9900
C113 H11H 0.9900
C114 H11I 0.9900
C114 H11J 0.9900
C115 C116 1.447(10)
C115 H11K 0.9900
C115 H11L 0.9900
C116 H11M 0.9900
C116 H11N 0.9900
C117 C118 1.514(10)
C117 H11O 0.9900
C117 H11P 0.9900
C118 H11Q 0.9900
C118 H11R 0.9900
C119 C120 1.484(10)
C119 H11S 0.9900
C119 H11T 0.9900
C120 H12A 0.9900
C120 H12B 0.9900
C121 C122 1.445(11)
C121 H12O 0.9900
C121 H12P 0.9900
C122 H12C 0.9900
C122 H12D 0.9900
C123 C124 1.463(13)
C123 H12E 0.9900
C123 H12F 0.9900
C124 H12G 0.9900
C124 H12H 0.9900
C125 C126 1.460(11)
C125 H12I 0.9900
C125 H12J 0.9900
C126 H12K 0.9900
C126 H12L 0.9900
C127 C128 1.403(12)
C127 H12Q 0.9900
C127 H12R 0.9900
C128 H12M 0.9900
C128 H12N 0.9900
C129 C130 1.522(17)
C129 H12S 0.9900
C129 H12T 0.9900
C130 C131 1.297(15)
C130 H13A 0.9900
C130 H13B 0.9900
C131 C132 1.615(14)
C131 H13C 0.9900
C131 H13D 0.9900
C132 H13E 0.9900
C132 H13F 0.9900
C133 C139 1.504(14)
C133 C138 1.509(15)
C133 H33D 0.9800
C133 H33E 0.9800
C133 H33F 0.9800
C133 H33H 0.9800
C133 H33I 0.9800
C133 H33G 0.9800
C138 C135 1.435(16)
C138 H38D 0.9900
C138 H38E 0.9900
C139 C134 1.434(15)
C139 H39D 0.9900
C139 H39E 0.9900
C135 C136 1.542(13)
C135 H35D 0.9900
C135 H35E 0.9900
C134 C136 1.260(14)
C134 H34D 0.9900
C134 H34E 0.9900
C136 C137 1.438(11)
C136 H36D 0.9900
C136 H36E 0.9900
C136 H38F 0.9900
C136 H38G 0.9900
C137 H37D 0.9800
C137 H37E 0.9800
C137 H37F 0.9800
C140 C141 1.506(15)
C140 H14A 0.9800
C140 H14B 0.9800
C140 H14C 0.9800
C141 C142 1.694(16)
C141 H14D 0.9900
C141 H14E 0.9900
C142 C143 1.390(15)
C142 H14F 0.9900
C142 H14G 0.9900
C143 C144 1.662(15)
C143 H14H 0.9900
C143 H14I 0.9900
C144 H14J 0.9800
C144 H14K 0.9800
C144 H14L 0.9800

loop_
_geom_torsion_atom_site_label_1
_geom_torsion_atom_site_label_2
_geom_torsion_atom_site_label_3
_geom_torsion_atom_site_label_4
_geom_torsion
Ni1 C1 C2 C3 -55.0(6)
C1 C2 C3 C4 175.0(6)
Ni1 C2 C3 C4 122.2(6)
C1 C2 C3 Ni1 52.7(6)
C2 C3 C4 C5 -123.7(6)
Ni1 C3 C4 C5 -38.0(10)
C3 C4 C5 C6 64.7(8)
C4 C5 C6 C7 -75.2(8)
C5 C6 C7 C8 -8.1(10)
C6 C7 C8 Ni1 90.5(7)
C14 C9 C10 C11 0.1(8)
Ni1 C9 C10 C11 -177.4(4)
C14 C9 C10 C15 -179.1(5)
Ni1 C9 C10 C15 3.3(7)
C9 C10 C11 C12 0.3(8)
C15 C10 C11 C12 179.6(5)
C10 C11 C12 C13 -1.2(8)
C11 C12 C13 C14 1.5(8)
C12 C13 C14 C9 -1.1(8)
C12 C13 C14 C16 -179.1(5)
C10 C9 C14 C13 0.3(7)
Ni1 C9 C14 C13 177.8(4)
C10 C9 C14 C16 178.3(5)
Ni1 C9 C14 C16 -4.2(7)
Ni2 C17 C18 C19 -55.7(5)
C17 C18 C19 C20 174.6(5)
Ni2 C18 C19 C20 121.6(5)
C17 C18 C19 Ni2 53.0(5)
C18 C19 C20 C21 -122.4(6)
Ni2 C19 C20 C21 -38.6(8)
C19 C20 C21 C22 67.2(7)
C20 C21 C22 C23 -79.3(7)
C21 C22 C23 C24 -4.7(10)
C22 C23 C24 Ni2 88.1(7)
C30 C25 C26 C27 1.0(7)
Ni2 C25 C26 C27 -178.5(4)
C30 C25 C26 C31 179.7(5)
Ni2 C25 C26 C31 0.3(7)
C25 C26 C27 C28 0.8(8)
C31 C26 C27 C28 -177.9(5)
C26 C27 C28 C29 -1.3(7)
C27 C28 C29 C30 0.0(8)
C28 C29 C30 C25 1.9(8)
C28 C29 C30 C32 179.6(5)
C26 C25 C30 C29 -2.3(7)
Ni2 C25 C30 C29 177.1(4)
C26 C25 C30 C32 -180.0(5)
Ni2 C25 C30 C32 -0.5(7)
Ni3 C33 C34 C35 55.9(5)
C33 C34 C35 C36 -175.0(5)
Ni3 C34 C35 C36 -121.2(5)
C33 C34 C35 Ni3 -53.8(5)
C34 C35 C36 C37 121.2(7)
Ni3 C35 C36 C37 39.2(9)
C35 C36 C37 C38 -65.4(9)
C36 C37 C38 C39 78.4(8)
C37 C38 C39 C40 2.0(10)
C38 C39 C40 Ni3 -85.7(7)
C34 Ni3 C41 C42 107.3(5)
C40 Ni3 C41 C42 -83.2(5)
C33 Ni3 C41 C42 89.0(5)
C35 Ni3 C41 C42 53.7(13)
C34 Ni3 C41 C46 -69.6(6)
C40 Ni3 C41 C46 100.0(5)
C33 Ni3 C41 C46 -87.8(5)
C35 Ni3 C41 C46 -123.1(11)
C46 C41 C42 C43 1.0(7)
Ni3 C41 C42 C43 -176.1(4)
C46 C41 C42 C47 -178.9(5)
Ni3 C41 C42 C47 4.1(7)
C41 C42 C43 C44 0.4(8)
C47 C42 C43 C44 -179.8(5)
C42 C43 C44 C45 -1.9(8)
C43 C44 C45 C46 2.0(8)
C44 C45 C46 C41 -0.6(8)
C44 C45 C46 C48 -179.4(5)
C42 C41 C46 C45 -0.8(7)
Ni3 C41 C46 C45 176.2(4)
C42 C41 C46 C48 177.9(5)
Ni3 C41 C46 C48 -5.0(7)
Ni4 C49 C50 C51 55.1(8)
C49 C50 C51 C52 -178.8(7)
Ni4 C50 C51 C52 -126.2(8)
C49 C50 C51 Ni4 -52.6(7)
C50 C51 C52 C53 121.6(8)
Ni4 C51 C52 C53 30.3(12)
C51 C52 C53 C54 -59.6(9)
C52 C53 C54 C55 75.2(9)
C53 C54 C55 C56 7.9(12)
C54 C55 C56 Ni4 -92.3(8)
C62 C57 C58 C59 -0.3(7)
Ni4 C57 C58 C59 -178.9(4)
C62 C57 C58 C63 -179.3(5)
Ni4 C57 C58 C63 2.1(7)
C57 C58 C59 C60 1.2(8)
C63 C58 C59 C60 -179.8(5)
C58 C59 C60 C61 -2.1(8)
C59 C60 C61 C62 2.2(8)
C60 C61 C62 C57 -1.4(8)
C60 C61 C62 C64 -179.6(5)
C58 C57 C62 C61 0.4(8)
Ni4 C57 C62 C61 179.0(4)
C58 C57 C62 C64 178.6(5)
Ni4 C57 C62 C64 -2.7(7)
C72 O1 C65 C66 -168.5(5)
Li1 O1 C65 C66 -40.0(7)
C67 O2 C66 C65 80.0(6)
Li1 O2 C66 C65 -47.8(6)
O1 C65 C66 O2 58.9(6)
C66 O2 C67 C68 -162.8(5)
Li1 O2 C67 C68 -37.4(6)
C69 O3 C68 C67 82.4(6)
Li1 O3 C68 C67 -49.6(6)
O2 C67 C68 O3 58.4(6)
C68 O3 C69 C70 -166.7(5)
Li1 O3 C69 C70 -36.7(6)
C71 O4 C70 C69 84.0(5)
Li1 O4 C70 C69 -48.0(5)
O3 C69 C70 O4 56.0(6)
C70 O4 C71 C72 -164.5(5)
Li1 O4 C71 C72 -34.9(6)
C65 O1 C72 C71 83.9(6)
Li1 O1 C72 C71 -47.7(6)
O4 C71 C72 O1 55.1(6)
C80 O5 C73 C74 -166.1(4)
Li1 O5 C73 C74 -37.1(6)
C75 O6 C74 C73 79.7(6)
Li1 O6 C74 C73 -45.7(5)
O5 C73 C74 O6 55.8(6)
C74 O6 C75 C76 -163.3(5)
Li1 O6 C75 C76 -40.8(6)
C77 O7 C76 C75 82.6(6)
Li1 O7 C76 C75 -46.2(6)
O6 C75 C76 O7 58.7(6)
C76 O7 C77 C78 -166.1(4)
Li1 O7 C77 C78 -37.3(5)
C79 O8 C78 C77 82.3(5)
Li1 O8 C78 C77 -49.4(5)
O7 C77 C78 O8 57.2(5)
C78 O8 C79 C80 -167.0(5)
Li1 O8 C79 C80 -36.0(6)
C73 O5 C80 C79 84.1(5)
Li1 O5 C80 C79 -50.0(6)
O8 C79 C80 O5 57.5(6)
C88 O9 C81 C82 164.8(5)
Li2 O9 C81 C82 40.6(6)
C83 O10 C82 C81 -81.1(6)
Li2 O10 C82 C81 47.0(6)
O9 C81 C82 O10 -58.7(6)
C82 O10 C83 C84 165.0(4)
Li2 O10 C83 C84 37.9(5)
C85 O11 C84 C83 -83.3(5)
Li2 O11 C84 C83 48.5(5)
O10 C83 C84 O11 -57.3(5)
C84 O11 C85 C86 167.6(5)
Li2 O11 C85 C86 36.6(6)
C87 O12 C86 C85 -80.6(6)
Li2 O12 C86 C85 48.9(6)
O11 C85 C86 O12 -57.1(6)
C86 O12 C87 C88 165.8(5)
Li2 O12 C87 C88 39.8(6)
C81 O9 C88 C87 -80.4(6)
Li2 O9 C88 C87 47.3(6)
O12 C87 C88 O9 -59.1(6)
C96 O13 C89 C90 -81.8(6)
Li2 O13 C89 C90 47.4(6)
C91 O14 C90 C89 164.7(5)
Li2 O14 C90 C89 37.7(6)
O13 C89 C90 O14 -56.6(6)
C90 O14 C91 C92 -82.9(6)
Li2 O14 C91 C92 47.3(6)
C93 O15 C92 C91 165.3(5)
Li2 O15 C92 C91 38.5(6)
O14 C91 C92 O15 -57.8(6)
C92 O15 C93 C94 -81.5(6)
Li2 O15 C93 C94 48.0(5)
C95 O16 C94 C93 165.7(4)
Li2 O16 C94 C93 36.1(6)
O15 C93 C94 O16 -55.8(6)
C94 O16 C95 C96 -83.5(5)
Li2 O16 C95 C96 48.0(5)
C89 O13 C96 C95 165.7(5)
Li2 O13 C96 C95 37.9(6)
O16 C95 C96 O13 -57.5(6)
C104 O17 C97 C98 -104.5(12)
Li3 O17 C97 C98 31.0(14)
O17 C97 C98 O18 -30.8(16)
C99 O18 C98 C97 142.8(10)
Li3 O18 C98 C97 13.3(11)
C98 O18 C99 C100 -101.9(10)
Li3 O18 C99 C100 28.5(11)
O18 C99 C100 O19 -33.1(14)
C101 O19 C100 C99 148.0(9)
Li3 O19 C100 C99 19.3(12)
C100 O19 C101 C102 -105.2(11)
Li3 O19 C101 C102 25.3(12)
O19 C101 C102 O20 -29.5(18)
C103 O20 C102 C101 141.9(12)
Li3 O20 C102 C101 17.1(16)
C102 O20 C103 C104 -98.3(13)
Li3 O20 C103 C104 29.1(13)
O20 C103 C104 O17 -31.7(16)
C97 O17 C104 C103 148.3(10)
Li3 O17 C104 C103 15.8(13)
C112 O21 C105 C106 -82.8(8)
Li3 O21 C105 C106 46.7(8)
C107 O22 C106 C105 163.1(6)
Li3 O22 C106 C105 40.9(9)
O21 C105 C106 O22 -58.4(9)
C106 O22 C107 C108 -82.5(8)
Li3 O22 C107 C108 45.3(8)
C109 O23 C108 C107 166.1(7)
Li3 O23 C108 C107 38.8(10)
O22 C107 C108 O23 -56.6(9)
C108 O23 C109 C110 -83.3(9)
Li3 O23 C109 C110 48.2(8)
C111 O24 C110 C109 164.0(6)
Li3 O24 C110 C109 38.5(8)
O23 C109 C110 O24 -57.8(8)
C110 O24 C111 C112 -82.8(8)
Li3 O24 C111 C112 46.6(7)
C105 O21 C112 C111 165.0(6)
Li3 O21 C112 C111 39.8(8)
O24 C111 C112 O21 -57.3(8)
C120 O25 C113 C114 -158.7(6)
Li4 O25 C113 C114 -33.7(7)
C115 O26 C114 C113 82.4(8)
Li4 O26 C114 C113 -45.4(7)
O25 C113 C114 O26 54.2(8)
C114 O26 C115 C116 -165.4(6)
Li4 O26 C115 C116 -39.0(8)
C117 O27 C116 C115 86.1(8)
Li4 O27 C116 C115 -44.0(8)
O26 C115 C116 O27 57.2(9)
C116 O27 C117 C118 -159.3(6)
Li4 O27 C117 C118 -33.7(8)
C119 O28 C118 C117 84.3(8)
Li4 O28 C118 C117 -47.5(7)
O27 C117 C118 O28 53.8(8)
C118 O28 C119 C120 -169.8(6)
Li4 O28 C119 C120 -39.7(8)
C113 O25 C120 C119 85.8(7)
Li4 O25 C120 C119 -41.1(7)
O28 C119 C120 O25 55.5(8)
C128 O29 C121 C122 -151.4(8)
Li4 O29 C121 C122 -29.7(9)
O29 C121 C122 O30 55.6(10)
C123 O30 C122 C121 81.3(9)
Li4 O30 C122 C121 -52.7(8)
C122 O30 C123 C124 -170.7(7)
Li4 O30 C123 C124 -45.4(10)
C125 O31 C124 C123 76.9(11)
Li4 O31 C124 C123 -44.7(9)
O30 C123 C124 O31 61.1(11)
C124 O31 C125 C126 -148.5(8)
Li4 O31 C125 C126 -32.7(9)
O31 C125 C126 O32 55.6(11)
C127 O32 C126 C125 86.6(10)
Li4 O32 C126 C125 -50.2(9)
C126 O32 C127 C128 -174.3(7)
Li4 O32 C127 C128 -39.9(10)
O32 C127 C128 O29 59.3(10)
C121 O29 C128 C127 82.0(10)
Li4 O29 C128 C127 -46.6(9)
C132 O33 C129 C130 -10.2(15)
O33 C129 C130 C131 -0.4(19)
C129 C130 C131 C132 9.3(19)
C129 O33 C132 C131 14.1(11)
C130 C131 C132 O33 -16.4(18)
C133 C138 C135 C136 -176.4(10)
C133 C139 C134 C136 -172.7(13)
C139 C134 C136 C137 -84.3(18)
C138 C135 C136 C137 178.4(12)
C140 C141 C142 C143 175.0(13)
C141 C142 C143 C144 147.9(15)
